data_1576466
loop_
_publ_author_name
'Li, Ping'
'Li, Xiang'
'Wang, Liyan'
'Wang, Mengmeng'
'Tu, Deshuang'
'Yan, Hong'
'Lu, Jian'
'Lu, Ju-You'

_publ_section_title
;
 Stereospecific alkenylation of carboranes: copper-catalyzed access to
 pyridylcarboranyl alkenes.
;
_journal_issue 14
_journal_name_full 'Chemical science'
_journal_page_first 7194
_journal_page_last 7202
_journal_paper_doi 10.1039/d5sc10093c
_journal_volume 17
_journal_year 2026
_chemical_formula_moiety '2(C15 H21 B10 N)'
_chemical_formula_sum 'C30 H42 B20 N2'
_chemical_formula_weight 646.85
_space_group_crystal_system monoclinic
_space_group_IT_number 14
_space_group_name_Hall '-P 2ybc'
_space_group_name_H-M_alt 'P 1 21/c 1'
_atom_sites_solution_hydrogens mixed
_audit_creation_date 2024-10-28
_audit_creation_method
;
Olex2 1.3
(compiled 2020.11.12 svn.r5f609507 for OlexSys, GUI svn.r6408)
;
_audit_update_record
;
2025-10-21 deposited with the CCDC.	2026-02-04 downloaded from the CCDC.
;
_cell_angle_alpha 90
_cell_angle_beta 90.489(2)
_cell_angle_gamma 90
_cell_formula_units_Z 4
_cell_length_a 6.6233(3)
_cell_length_b 12.6036(6)
_cell_length_c 44.544(2)
_cell_measurement_reflns_used 6312
_cell_measurement_temperature 193.0
_cell_measurement_theta_max 27.45
_cell_measurement_theta_min 2.44
_cell_volume 3718.3(3)
_computing_cell_refinement 'SAINT V8.40B (?, 2016)'
_computing_data_reduction 'SAINT V8.40B (?, 2016)'
_computing_molecular_graphics 'Olex2 1.3 (Dolomanov et al., 2009)'
_computing_publication_material 'Olex2 1.3 (Dolomanov et al., 2009)'
_computing_structure_refinement 'SHELXL 2014/7 (Sheldrick, 2015)'
_diffrn_ambient_temperature 193.0
_diffrn_measured_fraction_theta_full 0.999
_diffrn_measured_fraction_theta_max 0.999
_diffrn_measurement_device_type 'Bruker APEX-II CCD'
_diffrn_measurement_method '\f and \w scans'
_diffrn_radiation_type MoK\a
_diffrn_radiation_wavelength 0.71073
_diffrn_reflns_av_R_equivalents 0.0983
_diffrn_reflns_av_unetI/netI 0.0918
_diffrn_reflns_Laue_measured_fraction_full 0.999
_diffrn_reflns_Laue_measured_fraction_max 0.999
_diffrn_reflns_limit_h_max 7
_diffrn_reflns_limit_h_min -7
_diffrn_reflns_limit_k_max 13
_diffrn_reflns_limit_k_min -14
_diffrn_reflns_limit_l_max 52
_diffrn_reflns_limit_l_min -52
_diffrn_reflns_number 26081
_diffrn_reflns_point_group_measured_fraction_full 0.999
_diffrn_reflns_point_group_measured_fraction_max 0.999
_diffrn_reflns_theta_full 24.996
_diffrn_reflns_theta_max 24.996
_diffrn_reflns_theta_min 1.857
_diffrn_source_current 40.0
_diffrn_source_power 1.8
_diffrn_source_voltage 45.0
_diffrn_standards_number 0
_exptl_absorpt_coefficient_mu 0.058
_exptl_absorpt_correction_T_max 0.7456
_exptl_absorpt_correction_T_min 0.2392
_exptl_absorpt_correction_type none
_exptl_absorpt_process_details
;
SADABS-2016/2 (Bruker,2016/2) was used for absorption correction.
wR2(int) was 0.1804 before and 0.1052 after correction.
The Ratio of minimum to maximum transmission is 0.3208.
The \l/2 correction factor is Not present.
;
_exptl_crystal_colour colourless
_exptl_crystal_colour_primary colourless
_exptl_crystal_density_diffrn 1.156
_exptl_crystal_description block
_exptl_crystal_F_000 1344
_refine_diff_density_max 0.277
_refine_diff_density_min -0.322
_refine_diff_density_rms 0.061
_refine_ls_extinction_method none
_refine_ls_goodness_of_fit_ref 1.036
_refine_ls_hydrogen_treatment mixed
_refine_ls_matrix_type full
_refine_ls_number_parameters 477
_refine_ls_number_reflns 6513
_refine_ls_number_restraints 0
_refine_ls_restrained_S_all 1.036
_refine_ls_R_factor_all 0.1090
_refine_ls_R_factor_gt 0.0802
_refine_ls_shift/su_max 0.000
_refine_ls_shift/su_mean 0.000
_refine_ls_structure_factor_coef Fsqd
_refine_ls_weighting_details 'w=1/[\s^2^(Fo^2^)+(0.1059P)^2^+3.0251P] where P=(Fo^2^+2Fc^2^)/3'
_refine_ls_weighting_scheme calc
_refine_ls_wR_factor_gt 0.2112
_refine_ls_wR_factor_ref 0.2267
_reflns_Friedel_coverage 0.000
_reflns_number_gt 4684
_reflns_number_total 6513
_reflns_threshold_expression 'I > 2\s(I)'
_cod_data_source_file d5sc10093c2.cif
_cod_data_source_block dddsas_a
_cod_depositor_comments 'Adding full bibliography for 1576464--1576468.cif.'
_cod_database_code 1576466
_shelx_shelxl_version_number 2014/7
_shelx_space_group_comment
;
The symmetry employed for this shelxl refinement is uniquely defined
by the following loop, which should always be used as a source of
symmetry information in preference to the above space-group names.
They are only intended as comments.
;
_olex2_refinement_description
;
1.a Aromatic/amide H refined with riding coordinates:
 C002(H002), C006(H006), C00C(H00C), C00D(H00D), C00F(H00F), C00H(H00H),
 C00J(H00J), C00K(H00K), C00L(H00L), C00M(H00M), C00N(H00N), C00O(H00O),
 C00P(H00P), C00Q(H00Q), C01B(H01B), C01C(H01C), C01D(H01D), C01E(H01E),
 C01F(H01F), C01G(H01G)
1.b Boron cage BH refined with riding coordinates:
 B00R(H00R), B00S(H00S), B00T(H00T), B00U(H00U), B00V(H00V), B00W(H00W),
 B00X(H00X), B00Y(H00Y), B00Z(H00Z), B010(H010), B011(H011), B012(H012),
 B013(H013), B014(H014), B015(H015), B016(H016), B017(H017), B018(H018),
 B019(H019), B01A(H01A)
;
_olex2_submission_special_instructions 'No special instructions were received'

loop_
_space_group_symop_operation_xyz
'x, y, z'
'-x, y+1/2, -z+1/2'
'-x, -y, -z'
'x, -y-1/2, z-1/2'

loop_
_atom_site_label
_atom_site_type_symbol
_atom_site_fract_x
_atom_site_fract_y
_atom_site_fract_z
_atom_site_U_iso_or_equiv
_atom_site_adp_type
_atom_site_occupancy
_atom_site_site_symmetry_order
_atom_site_calc_flag
_atom_site_refinement_flags_posn
_atom_site_refinement_flags_adp
_atom_site_refinement_flags_occupancy
_atom_site_disorder_assembly
_atom_site_disorder_group
N001 N -0.0103(5) -0.1088(2) 0.30543(6) 0.0483(8) Uani 1 1 d . . . . .
C002 C 0.8548(4) 0.6294(2) 0.46199(6) 0.0259(6) Uani 1 1 d . . . . .
H002 H 0.7498 0.5874 0.4535 0.031 Uiso 1 1 calc R U . . .
C003 C 0.2164(4) -0.0913(2) 0.26387(6) 0.0237(6) Uani 1 1 d . . . . .
N004 N 0.4749(5) 0.8093(3) 0.44519(6) 0.0536(9) Uani 1 1 d . . . . .
C005 C 1.0743(4) 0.5799(2) 0.41931(6) 0.0261(6) Uani 1 1 d . . . . .
C006 C 1.0279(4) 0.6344(2) 0.44754(6) 0.0269(7) Uani 1 1 d . . . . .
H006 H 1.1315 0.6769 0.4562 0.032 Uiso 1 1 calc R U . . .
C007 C 0.6224(4) 0.1308(2) 0.33323(6) 0.0271(7) Uani 1 1 d . . . . .
C008 C 0.3416(4) 0.0264(2) 0.26259(6) 0.0234(6) Uani 1 1 d . . . . .
C009 C 0.6429(4) 0.8468(2) 0.45755(6) 0.0281(7) Uani 1 1 d . . . . .
C00A C 0.8136(4) 0.6856(2) 0.49074(6) 0.0237(6) Uani 1 1 d . . . . .
C00B C 0.1658(4) -0.1388(2) 0.29415(6) 0.0275(7) Uani 1 1 d . . . . .
C00C C 0.3890(4) 0.0808(2) 0.29142(6) 0.0278(7) Uani 1 1 d . . . . .
H00C H 0.2861 0.1228 0.3002 0.033 Uiso 1 1 calc R U . . .
C00D C 0.5653(4) 0.0747(2) 0.30570(6) 0.0291(7) Uani 1 1 d . . . . .
H00D H 0.6641 0.0293 0.2972 0.035 Uiso 1 1 calc R U . . .
C00E C 0.6948(4) 0.8051(2) 0.48858(6) 0.0243(6) Uani 1 1 d . . . . .
C00F C 0.8224(5) 0.1266(3) 0.34315(7) 0.0328(7) Uani 1 1 d . . . . .
H00F H 0.9181 0.0868 0.3321 0.039 Uiso 1 1 calc R U . . .
C00G C 1.2738(5) 0.5692(3) 0.41041(6) 0.0312(7) Uani 1 1 d . . . . .
C00H C 1.1733(5) 0.4749(3) 0.36603(6) 0.0368(8) Uani 1 1 d . . . . .
H00H H 1.2066 0.4390 0.3480 0.044 Uiso 1 1 calc R U . . .
C00I C 0.9233(5) 0.5384(3) 0.40058(7) 0.0343(7) Uani 1 1 d . . . . .
C00J C 0.5462(5) 0.2433(3) 0.37568(6) 0.0357(8) Uani 1 1 d . . . . .
H00J H 0.4511 0.2832 0.3868 0.043 Uiso 1 1 calc R U . . .
C00K C 0.8839(5) 0.1798(3) 0.36897(7) 0.0383(8) Uani 1 1 d . . . . .
H00K H 1.0207 0.1759 0.3755 0.046 Uiso 1 1 calc R U . . .
C00L C 0.4849(5) 0.1904(3) 0.35001(7) 0.0345(7) Uani 1 1 d . . . . .
H00L H 0.3479 0.1945 0.3437 0.041 Uiso 1 1 calc R U . . .
C00M C 1.3231(5) 0.5160(3) 0.38415(7) 0.0384(8) Uani 1 1 d . . . . .
H00M H 1.4606 0.5080 0.3787 0.046 Uiso 1 1 calc R U . . .
C00N C 0.7460(5) 0.2384(3) 0.38529(7) 0.0373(8) Uani 1 1 d . . . . .
H00N H 0.7878 0.2750 0.4029 0.045 Uiso 1 1 calc R U . . .
C00O C 0.9730(5) 0.4863(3) 0.37434(7) 0.0392(8) Uani 1 1 d . . . . .
H00O H 0.8691 0.4581 0.3619 0.047 Uiso 1 1 calc R U . . .
C00P C 0.2904(6) -0.2121(3) 0.30755(7) 0.0445(9) Uani 1 1 d . . . . .
H00P H 0.4139 -0.2320 0.2984 0.053 Uiso 1 1 calc R U . . .
C00Q C 0.7599(6) 0.9220(3) 0.44414(8) 0.0506(10) Uani 1 1 d . . . . .
H00Q H 0.8780 0.9480 0.4539 0.061 Uiso 1 1 calc R U . . .
B00R B 0.0887(5) 0.0219(3) 0.25287(7) 0.0254(7) Uani 1 1 d . . . . .
H00R H -0.0334 0.0602 0.2663 0.030 Uiso 1 1 calc R U . . .
B00S B 0.0527(5) -0.1016(3) 0.23446(7) 0.0276(7) Uani 1 1 d . . . . .
H00S H -0.0950 -0.1446 0.2354 0.033 Uiso 1 1 calc R U . . .
B00T B 0.2873(5) -0.1707(3) 0.23473(7) 0.0278(8) Uani 1 1 d . . . . .
H00T H 0.2946 -0.2594 0.2359 0.033 Uiso 1 1 calc R U . . .
B00U B 0.9515(5) 0.8101(3) 0.53816(7) 0.0277(7) Uani 1 1 d . . . . .
H00U H 1.0806 0.8480 0.5505 0.033 Uiso 1 1 calc R U . . .
B00V B 0.5629(5) 0.6953(3) 0.50071(7) 0.0251(7) Uani 1 1 d . . . . .
H00V H 0.4365 0.6575 0.4877 0.030 Uiso 1 1 calc R U . . .
B00W B 0.5372(5) 0.8217(3) 0.51827(7) 0.0283(8) Uani 1 1 d . . . . .
H00W H 0.3922 0.8673 0.5173 0.034 Uiso 1 1 calc R U . . .
B00X B 0.8196(5) 0.6982(3) 0.55286(7) 0.0283(8) Uani 1 1 d . . . . .
H00X H 0.8612 0.6625 0.5751 0.034 Uiso 1 1 calc R U . . .
B00Y B 0.2642(5) 0.0975(3) 0.23193(7) 0.0291(8) Uani 1 1 d . . . . .
H00Y H 0.2567 0.1862 0.2312 0.035 Uiso 1 1 calc R U . . .
B00Z B 0.0834(5) 0.0167(3) 0.21319(7) 0.0275(7) Uani 1 1 d . . . . .
H00Z H -0.0439 0.0518 0.1998 0.033 Uiso 1 1 calc R U . . .
B010 B 0.9472(5) 0.7996(3) 0.49853(7) 0.0256(7) Uani 1 1 d . . . . .
H010 H 1.0722 0.8302 0.4841 0.031 Uiso 1 1 calc R U . . .
B011 B 0.6969(5) 0.8234(3) 0.55022(8) 0.0307(8) Uani 1 1 d . . . . .
H011 H 0.6579 0.8703 0.5707 0.037 Uiso 1 1 calc R U . . .
B012 B 0.7366(5) 0.6188(3) 0.52212(7) 0.0264(7) Uani 1 1 d . . . . .
H012 H 0.7239 0.5304 0.5237 0.032 Uiso 1 1 calc R U . . .
B013 B 0.5639(5) 0.7049(3) 0.54018(7) 0.0289(8) Uani 1 1 d . . . . .
H013 H 0.4363 0.6733 0.5539 0.035 Uiso 1 1 calc R U . . .
B014 B 0.4986(5) 0.0292(3) 0.23232(7) 0.0305(8) Uani 1 1 d . . . . .
H014 H 0.6457 0.0730 0.2319 0.037 Uiso 1 1 calc R U . . .
B015 B 0.3377(5) 0.0205(3) 0.20033(7) 0.0317(8) Uani 1 1 d . . . . .
H015 H 0.3783 0.0579 0.1784 0.038 Uiso 1 1 calc R U . . .
B016 B 0.7745(5) 0.8863(3) 0.51679(7) 0.0279(7) Uani 1 1 d . . . . .
H016 H 0.7864 0.9746 0.5147 0.033 Uiso 1 1 calc R U . . .
B017 B 0.4672(5) -0.0890(3) 0.25356(7) 0.0276(7) Uani 1 1 d . . . . .
H017 H 0.5926 -0.1232 0.2675 0.033 Uiso 1 1 calc R U . . .
B018 B 0.2069(5) -0.1027(3) 0.20204(7) 0.0295(8) Uani 1 1 d . . . . .
H018 H 0.1611 -0.1466 0.1812 0.035 Uiso 1 1 calc R U . . .
B019 B 0.9756(5) 0.6834(3) 0.52079(7) 0.0283(8) Uani 1 1 d . . . . .
H019 H 1.1203 0.6374 0.5215 0.034 Uiso 1 1 calc R U . . .
B01A B 0.4653(5) -0.0952(3) 0.21393(8) 0.0312(8) Uani 1 1 d . . . . .
H01A H 0.5903 -0.1339 0.2012 0.037 Uiso 1 1 calc R U . . .
C01B C 0.5351(7) 0.9205(3) 0.40266(8) 0.0600(12) Uani 1 1 d . . . . .
H01B H 0.4947 0.9434 0.3832 0.072 Uiso 1 1 calc R U . . .
C01C C 0.7036(7) 0.9598(3) 0.41603(8) 0.0624(12) Uani 1 1 d . . . . .
H01C H 0.7820 1.0125 0.4063 0.075 Uiso 1 1 calc R U . . .
C01D C 0.2329(7) -0.2563(3) 0.33453(8) 0.0598(11) Uani 1 1 d . . . . .
H01D H 0.3174 -0.3064 0.3444 0.072 Uiso 1 1 calc R U . . .
C01E C 0.0522(7) -0.2269(3) 0.34685(8) 0.0624(12) Uani 1 1 d . . . . .
H01E H 0.0086 -0.2559 0.3654 0.075 Uiso 1 1 calc R U . . .
C01F C 0.4249(7) 0.8469(4) 0.41798(9) 0.0718(14) Uani 1 1 d . . . . .
H01F H 0.3051 0.8207 0.4087 0.086 Uiso 1 1 calc R U . . .
C01G C -0.0638(7) -0.1541(4) 0.33153(9) 0.0683(13) Uani 1 1 d . . . . .
H01G H -0.1898 -0.1346 0.3399 0.082 Uiso 1 1 calc R U . . .
H00G H 1.382(5) 0.600(3) 0.4221(8) 0.046(10) Uiso 1 1 d . . . . .
H00I H 0.775(5) 0.544(3) 0.4071(8) 0.050(10) Uiso 1 1 d . . . . .

loop_
_atom_site_aniso_label
_atom_site_aniso_U_11
_atom_site_aniso_U_22
_atom_site_aniso_U_33
_atom_site_aniso_U_23
_atom_site_aniso_U_13
_atom_site_aniso_U_12
N001 0.0603(19) 0.0519(19) 0.0330(16) 0.0145(14) 0.0163(14) 0.0105(15)
C002 0.0315(15) 0.0242(15) 0.0217(15) -0.0047(12) -0.0072(12) -0.0051(12)
C003 0.0282(15) 0.0237(15) 0.0190(14) -0.0008(12) -0.0053(11) 0.0006(12)
N004 0.064(2) 0.059(2) 0.0374(17) 0.0184(15) -0.0270(15) -0.0199(16)
C005 0.0345(16) 0.0251(15) 0.0188(14) -0.0032(12) -0.0059(11) 0.0020(12)
C006 0.0292(15) 0.0325(17) 0.0187(14) -0.0042(12) -0.0080(12) 0.0023(12)
C007 0.0338(16) 0.0301(16) 0.0176(14) 0.0016(12) -0.0025(12) -0.0057(13)
C008 0.0265(14) 0.0228(15) 0.0208(14) -0.0019(11) -0.0027(11) -0.0005(11)
C009 0.0403(17) 0.0246(16) 0.0195(15) -0.0025(12) -0.0036(12) 0.0002(13)
C00A 0.0254(15) 0.0251(16) 0.0205(14) -0.0009(11) -0.0046(11) 0.0002(11)
C00B 0.0394(17) 0.0240(15) 0.0192(15) -0.0015(12) -0.0036(12) -0.0018(13)
C00C 0.0335(16) 0.0311(17) 0.0189(14) -0.0050(12) -0.0001(12) 0.0004(13)
C00D 0.0329(16) 0.0345(17) 0.0200(14) -0.0031(12) 0.0009(12) -0.0024(13)
C00E 0.0287(15) 0.0227(15) 0.0215(15) 0.0004(12) -0.0050(11) -0.0002(12)
C00F 0.0342(17) 0.0381(19) 0.0262(16) -0.0017(13) -0.0007(13) -0.0037(14)
C00G 0.0353(17) 0.0354(18) 0.0230(15) -0.0013(13) -0.0039(13) -0.0012(14)
C00H 0.057(2) 0.0368(19) 0.0161(15) -0.0038(13) -0.0006(13) 0.0051(15)
C00I 0.0369(18) 0.0412(19) 0.0249(16) -0.0048(14) -0.0074(13) 0.0021(14)
C00J 0.0504(19) 0.0360(19) 0.0208(15) -0.0055(13) 0.0014(13) 0.0029(15)
C00K 0.0402(18) 0.048(2) 0.0270(17) 0.0015(15) -0.0096(14) -0.0065(15)
C00L 0.0354(17) 0.0413(19) 0.0269(16) -0.0005(14) -0.0009(13) -0.0005(14)
C00M 0.0431(19) 0.043(2) 0.0295(17) -0.0005(15) 0.0043(14) 0.0048(15)
C00N 0.055(2) 0.0375(19) 0.0194(15) -0.0023(14) -0.0081(14) -0.0060(16)
C00O 0.052(2) 0.044(2) 0.0212(16) -0.0091(14) -0.0117(14) -0.0023(16)
C00P 0.063(2) 0.042(2) 0.0284(18) 0.0090(15) -0.0046(16) 0.0099(17)
C00Q 0.071(3) 0.039(2) 0.041(2) 0.0111(16) -0.0122(18) -0.0191(18)
B00R 0.0240(16) 0.0281(18) 0.0240(17) 0.0035(14) -0.0034(12) 0.0043(13)
B00S 0.0276(17) 0.034(2) 0.0206(17) 0.0023(14) -0.0087(13) 0.0006(14)
B00T 0.0368(19) 0.0275(18) 0.0191(16) -0.0029(14) -0.0060(13) 0.0049(14)
B00U 0.0316(18) 0.0281(18) 0.0233(17) -0.0037(14) -0.0046(13) -0.0057(14)
B00V 0.0234(16) 0.0301(18) 0.0218(16) 0.0024(13) -0.0027(13) -0.0061(13)
B00W 0.0280(17) 0.033(2) 0.0243(17) -0.0035(14) -0.0003(13) 0.0024(14)
B00X 0.0344(18) 0.0317(19) 0.0186(16) 0.0019(14) -0.0075(13) -0.0033(14)
B00Y 0.0338(18) 0.0279(19) 0.0256(18) 0.0037(14) -0.0004(14) 0.0019(14)
B00Z 0.0303(17) 0.0290(19) 0.0232(17) 0.0048(14) -0.0058(13) 0.0039(14)
B010 0.0235(16) 0.0263(18) 0.0268(17) -0.0041(14) -0.0062(13) -0.0047(13)
B011 0.0364(19) 0.034(2) 0.0218(17) -0.0032(14) -0.0037(14) 0.0001(15)
B012 0.0312(17) 0.0265(18) 0.0213(17) 0.0044(13) -0.0083(13) -0.0015(14)
B013 0.0295(18) 0.035(2) 0.0220(17) 0.0037(14) -0.0021(13) -0.0021(14)
B014 0.0265(17) 0.039(2) 0.0262(18) -0.0039(15) 0.0022(13) -0.0005(15)
B015 0.0379(19) 0.036(2) 0.0210(17) 0.0009(15) 0.0000(14) -0.0040(16)
B016 0.0339(18) 0.0241(18) 0.0256(18) -0.0053(14) -0.0021(14) 0.0001(14)
B017 0.0287(17) 0.0309(19) 0.0231(17) -0.0062(14) -0.0041(13) 0.0062(14)
B018 0.0366(19) 0.032(2) 0.0196(17) 0.0021(14) -0.0075(14) -0.0009(15)
B019 0.0269(17) 0.0315(19) 0.0264(18) -0.0036(14) -0.0094(14) 0.0003(14)
B01A 0.0298(18) 0.036(2) 0.0278(18) -0.0060(15) -0.0018(14) 0.0022(15)
C01B 0.104(3) 0.042(2) 0.033(2) 0.0092(17) -0.018(2) 0.003(2)
C01C 0.100(3) 0.047(2) 0.040(2) 0.0184(18) -0.003(2) -0.017(2)
C01D 0.089(3) 0.053(2) 0.037(2) 0.0181(19) -0.008(2) 0.009(2)
C01E 0.105(4) 0.054(3) 0.0280(19) 0.0145(18) 0.004(2) -0.013(2)
C01F 0.094(3) 0.077(3) 0.044(2) 0.026(2) -0.039(2) -0.022(3)
C01G 0.087(3) 0.070(3) 0.048(2) 0.018(2) 0.032(2) 0.008(2)

loop_
_atom_type_symbol
_atom_type_description
_atom_type_scat_dispersion_real
_atom_type_scat_dispersion_imag
_atom_type_scat_source
C C 0.0033 0.0016 'International Tables Vol C Tables 4.2.6.8 and 6.1.1.4'
H H 0.0000 0.0000 'International Tables Vol C Tables 4.2.6.8 and 6.1.1.4'
B B 0.0013 0.0007 'International Tables Vol C Tables 4.2.6.8 and 6.1.1.4'
N N 0.0061 0.0033 'International Tables Vol C Tables 4.2.6.8 and 6.1.1.4'

loop_
_geom_angle_atom_site_label_1
_geom_angle_atom_site_label_2
_geom_angle_atom_site_label_3
_geom_angle
_geom_angle_site_symmetry_1
_geom_angle_site_symmetry_3
_geom_angle_publ_flag
C00B N001 C01G 116.4(3) . . ?
C006 C002 H002 117.9 . . ?
C006 C002 C00A 124.2(2) . . ?
C00A C002 H002 117.9 . . ?
C008 C003 B00R 60.51(16) . . ?
C008 C003 B00T 110.4(2) . . ?
C008 C003 B017 60.43(17) . . ?
C00B C003 C008 119.1(2) . . ?
C00B C003 B00R 117.8(2) . . ?
C00B C003 B00S 120.8(2) . . ?
C00B C003 B00T 120.6(2) . . ?
C00B C003 B017 117.6(2) . . ?
B00R C003 B017 112.4(2) . . ?
B00S C003 C008 110.4(2) . . ?
B00S C003 B00R 62.38(18) . . ?
B00S C003 B00T 63.04(18) . . ?
B00S C003 B017 113.9(2) . . ?
B00T C003 B00R 113.9(2) . . ?
B00T C003 B017 62.39(18) . . ?
C009 N004 C01F 116.7(3) . . ?
C00G C005 C006 119.8(2) . . ?
C00G C005 C00I 118.0(3) . . ?
C00I C005 C006 122.2(3) . . ?
C002 C006 C005 125.8(3) . . ?
C002 C006 H006 117.1 . . ?
C005 C006 H006 117.1 . . ?
C00F C007 C00D 119.1(3) . . ?
C00F C007 C00L 118.1(3) . . ?
C00L C007 C00D 122.8(3) . . ?
C003 C008 B00R 60.50(16) . . ?
C003 C008 B00Y 110.0(2) . . ?
C003 C008 B014 110.1(2) . . ?
C003 C008 B017 60.56(17) . . ?
C00C C008 C003 118.2(2) . . ?
C00C C008 B00R 115.4(2) . . ?
C00C C008 B00Y 120.6(2) . . ?
C00C C008 B014 123.1(2) . . ?
C00C C008 B017 119.4(2) . . ?
B00Y C008 B00R 62.19(18) . . ?
B00Y C008 B014 62.56(19) . . ?
B00Y C008 B017 113.4(2) . . ?
B014 C008 B00R 113.5(2) . . ?
B014 C008 B017 62.33(19) . . ?
B017 C008 B00R 112.5(2) . . ?
N004 C009 C00E 116.0(3) . . ?
N004 C009 C00Q 122.9(3) . . ?
C00Q C009 C00E 121.0(3) . . ?
C002 C00A C00E 117.4(2) . . ?
C002 C00A B00V 115.9(2) . . ?
C002 C00A B010 118.2(2) . . ?
C002 C00A B012 121.7(2) . . ?
C002 C00A B019 123.2(2) . . ?
C00E C00A B00V 60.47(17) . . ?
C00E C00A B010 60.61(17) . . ?
C00E C00A B012 109.9(2) . . ?
C00E C00A B019 110.3(2) . . ?
B010 C00A B00V 112.5(2) . . ?
B012 C00A B00V 62.04(18) . . ?
B012 C00A B010 113.7(2) . . ?
B019 C00A B00V 113.5(2) . . ?
B019 C00A B010 62.47(18) . . ?
B019 C00A B012 62.74(18) . . ?
N001 C00B C003 115.2(3) . . ?
N001 C00B C00P 123.6(3) . . ?
C00P C00B C003 121.1(3) . . ?
C008 C00C H00C 117.8 . . ?
C00D C00C C008 124.4(3) . . ?
C00D C00C H00C 117.8 . . ?
C007 C00D H00D 116.8 . . ?
C00C C00D C007 126.4(3) . . ?
C00C C00D H00D 116.8 . . ?
C009 C00E C00A 117.4(2) . . ?
C009 C00E B00V 116.9(2) . . ?
C009 C00E B00W 121.9(2) . . ?
C009 C00E B010 117.4(2) . . ?
C009 C00E B016 122.1(2) . . ?
C00A C00E B00V 60.52(17) . . ?
C00A C00E B00W 110.5(2) . . ?
C00A C00E B010 60.27(17) . . ?
C00A C00E B016 110.5(2) . . ?
B00V C00E B010 112.3(2) . . ?
B00W C00E B00V 62.65(19) . . ?
B00W C00E B010 113.8(2) . . ?
B016 C00E B00V 113.9(2) . . ?
B016 C00E B00W 62.69(19) . . ?
B016 C00E B010 62.69(18) . . ?
C007 C00F H00F 119.5 . . ?
C00K C00F C007 121.0(3) . . ?
C00K C00F H00F 119.5 . . ?
C005 C00G C00M 121.2(3) . . ?
C005 C00G H00G 121(2) . . ?
C00M C00G H00G 118(2) . . ?
C00M C00H H00H 120.3 . . ?
C00M C00H C00O 119.4(3) . . ?
C00O C00H H00H 120.3 . . ?
C005 C00I H00I 119.0(19) . . ?
C00O C00I C005 120.5(3) . . ?
C00O C00I H00I 120(2) . . ?
C00L C00J H00J 119.8 . . ?
C00L C00J C00N 120.4(3) . . ?
C00N C00J H00J 119.8 . . ?
C00F C00K H00K 119.9 . . ?
C00N C00K C00F 120.1(3) . . ?
C00N C00K H00K 119.9 . . ?
C007 C00L H00L 119.6 . . ?
C00J C00L C007 120.8(3) . . ?
C00J C00L H00L 119.6 . . ?
C00G C00M H00M 119.9 . . ?
C00H C00M C00G 120.2(3) . . ?
C00H C00M H00M 119.9 . . ?
C00J C00N H00N 120.3 . . ?
C00K C00N C00J 119.5(3) . . ?
C00K C00N H00N 120.3 . . ?
C00H C00O H00O 119.7 . . ?
C00I C00O C00H 120.7(3) . . ?
C00I C00O H00O 119.7 . . ?
C00B C00P H00P 120.6 . . ?
C00B C00P C01D 118.7(4) . . ?
C01D C00P H00P 120.6 . . ?
C009 C00Q H00Q 120.5 . . ?
C009 C00Q C01C 119.0(3) . . ?
C01C C00Q H00Q 120.5 . . ?
C003 B00R H00R 123.9 . . ?
C003 B00R B00S 58.02(17) . . ?
C003 B00R B00Y 105.7(2) . . ?
C003 B00R B00Z 105.0(2) . . ?
C008 B00R C003 58.99(16) . . ?
C008 B00R H00R 123.7 . . ?
C008 B00R B00S 105.7(2) . . ?
C008 B00R B00Y 58.38(17) . . ?
C008 B00R B00Z 105.2(2) . . ?
B00S B00R H00R 122.0 . . ?
B00Y B00R H00R 122.0 . . ?
B00Y B00R B00S 108.3(2) . . ?
B00Z B00R H00R 122.9 . . ?
B00Z B00R B00S 60.26(18) . . ?
B00Z B00R B00Y 60.14(18) . . ?
C003 B00S B00R 59.60(17) . . ?
C003 B00S H00S 124.0 . . ?
C003 B00S B00T 58.74(17) . . ?
C003 B00S B00Z 105.8(2) . . ?
C003 B00S B018 105.1(2) . . ?
B00R B00S H00S 121.4 . . ?
B00R B00S B00T 108.2(2) . . ?
B00R B00S B00Z 59.73(18) . . ?
B00R B00S B018 107.9(2) . . ?
B00T B00S H00S 121.7 . . ?
B00Z B00S H00S 122.0 . . ?
B00Z B00S B00T 108.1(2) . . ?
B018 B00S H00S 122.5 . . ?
B018 B00S B00T 59.60(18) . . ?
B018 B00S B00Z 60.30(19) . . ?
C003 B00T B00S 58.22(17) . . ?
C003 B00T H00T 124.3 . . ?
C003 B00T B017 59.35(17) . . ?
C003 B00T B018 105.0(2) . . ?
C003 B00T B01A 105.7(2) . . ?
B00S B00T H00T 121.7 . . ?
B00S B00T B01A 108.4(2) . . ?
B017 B00T B00S 107.5(2) . . ?
B017 B00T H00T 121.8 . . ?
B017 B00T B01A 59.50(19) . . ?
B018 B00T B00S 60.06(18) . . ?
B018 B00T H00T 122.2 . . ?
B018 B00T B017 107.7(2) . . ?
B018 B00T B01A 60.56(19) . . ?
B01A B00T H00T 121.8 . . ?
B00X B00U H00U 122.1 . . ?
B010 B00U H00U 121.8 . . ?
B010 B00U B00X 107.6(2) . . ?
B010 B00U B011 107.5(2) . . ?
B010 B00U B016 60.21(18) . . ?
B010 B00U B019 60.07(18) . . ?
B011 B00U H00U 122.2 . . ?
B011 B00U B00X 59.80(19) . . ?
B011 B00U B016 59.40(19) . . ?
B011 B00U B019 107.7(2) . . ?
B016 B00U H00U 121.9 . . ?
B016 B00U B00X 107.4(2) . . ?
B019 B00U H00U 121.6 . . ?
B019 B00U B00X 59.85(19) . . ?
B019 B00U B016 108.2(2) . . ?
C00A B00V H00V 123.6 . . ?
C00A B00V B00W 105.7(2) . . ?
C00A B00V B012 58.60(17) . . ?
C00A B00V B013 105.4(2) . . ?
C00E B00V C00A 59.02(17) . . ?
C00E B00V H00V 123.8 . . ?
C00E B00V B00W 58.09(18) . . ?
C00E B00V B012 106.0(2) . . ?
C00E B00V B013 105.0(2) . . ?
B00W B00V H00V 122.2 . . ?
B012 B00V H00V 121.8 . . ?
B012 B00V B00W 108.3(2) . . ?
B013 B00V H00V 122.9 . . ?
B013 B00V B00W 60.03(19) . . ?
B013 B00V B012 60.26(18) . . ?
C00E B00W B00V 59.26(17) . . ?
C00E B00W H00W 124.3 . . ?
C00E B00W B011 105.1(2) . . ?
C00E B00W B013 105.4(2) . . ?
C00E B00W B016 58.55(18) . . ?
B00V B00W H00W 121.8 . . ?
B011 B00W B00V 107.8(2) . . ?
B011 B00W H00W 122.2 . . ?
B011 B00W B013 60.69(19) . . ?
B011 B00W B016 59.94(19) . . ?
B013 B00W B00V 59.38(19) . . ?
B013 B00W H00W 121.9 . . ?
B016 B00W B00V 107.8(2) . . ?
B016 B00W H00W 121.5 . . ?
B016 B00W B013 108.5(2) . . ?
B00U B00X H00X 121.6 . . ?
B011 B00X B00U 60.00(19) . . ?
B011 B00X H00X 121.6 . . ?
B011 B00X B012 108.1(2) . . ?
B011 B00X B013 60.30(19) . . ?
B011 B00X B019 108.0(2) . . ?
B012 B00X B00U 108.1(2) . . ?
B012 B00X H00X 121.7 . . ?
B012 B00X B013 59.77(18) . . ?
B012 B00X B019 60.07(18) . . ?
B013 B00X B00U 108.2(2) . . ?
B013 B00X H00X 121.7 . . ?
B019 B00X B00U 59.97(19) . . ?
B019 B00X H00X 121.8 . . ?
B019 B00X B013 107.9(2) . . ?
C008 B00Y B00R 59.43(17) . . ?
C008 B00Y H00Y 124.0 . . ?
C008 B00Y B00Z 105.8(2) . . ?
C008 B00Y B014 58.77(18) . . ?
C008 B00Y B015 105.3(2) . . ?
B00R B00Y H00Y 121.5 . . ?
B00R B00Y B00Z 59.78(18) . . ?
B00R B00Y B014 108.1(2) . . ?
B00R B00Y B015 107.9(2) . . ?
B00Z B00Y H00Y 122.0 . . ?
B00Z B00Y B015 60.23(19) . . ?
B014 B00Y H00Y 121.5 . . ?
B014 B00Y B00Z 108.2(2) . . ?
B014 B00Y B015 59.90(19) . . ?
B015 B00Y H00Y 122.3 . . ?
B00R B00Z B00S 60.01(18) . . ?
B00R B00Z B00Y 60.07(18) . . ?
B00R B00Z H00Z 121.7 . . ?
B00R B00Z B015 108.0(2) . . ?
B00R B00Z B018 107.7(2) . . ?
B00S B00Z H00Z 121.8 . . ?
B00S B00Z B015 107.8(2) . . ?
B00S B00Z B018 59.78(19) . . ?
B00Y B00Z B00S 108.1(2) . . ?
B00Y B00Z H00Z 121.7 . . ?
B00Y B00Z B015 60.04(19) . . ?
B00Y B00Z B018 107.8(2) . . ?
B015 B00Z H00Z 121.8 . . ?
B015 B00Z B018 59.83(19) . . ?
B018 B00Z H00Z 122.0 . . ?
C00A B010 C00E 59.12(16) . . ?
C00A B010 B00U 105.5(2) . . ?
C00A B010 H010 123.6 . . ?
C00A B010 B016 105.8(2) . . ?
C00A B010 B019 58.42(17) . . ?
C00E B010 B00U 105.1(2) . . ?
C00E B010 H010 123.9 . . ?
C00E B010 B016 57.95(17) . . ?
C00E B010 B019 105.9(2) . . ?
B00U B010 H010 122.7 . . ?
B00U B010 B016 60.29(19) . . ?
B00U B010 B019 60.29(19) . . ?
B016 B010 H010 122.1 . . ?
B019 B010 H010 121.9 . . ?
B019 B010 B016 108.4(2) . . ?
B00U B011 H011 121.4 . . ?
B00U B011 B013 108.1(2) . . ?
B00W B011 B00U 108.5(2) . . ?
B00W B011 B00X 108.2(2) . . ?
B00W B011 H011 121.5 . . ?
B00W B011 B013 59.87(18) . . ?
B00W B011 B016 60.19(18) . . ?
B00X B011 B00U 60.21(19) . . ?
B00X B011 H011 121.5 . . ?
B00X B011 B013 59.97(19) . . ?
B013 B011 H011 121.9 . . ?
B016 B011 B00U 60.38(19) . . ?
B016 B011 B00X 108.5(2) . . ?
B016 B011 H011 121.4 . . ?
B016 B011 B013 108.1(2) . . ?
C00A B012 B00V 59.37(17) . . ?
C00A B012 B00X 105.0(2) . . ?
C00A B012 H012 124.2 . . ?
C00A B012 B013 105.5(2) . . ?
C00A B012 B019 58.50(17) . . ?
B00V B012 B00X 107.7(2) . . ?
B00V B012 H012 121.7 . . ?
B00V B012 B013 59.57(18) . . ?
B00V B012 B019 107.9(2) . . ?
B00X B012 H012 122.4 . . ?
B00X B012 B019 59.99(18) . . ?
B013 B012 B00X 60.22(19) . . ?
B013 B012 H012 122.1 . . ?
B013 B012 B019 108.2(2) . . ?
B019 B012 H012 121.6 . . ?
B00V B013 B00W 60.59(18) . . ?
B00V B013 B00X 108.0(2) . . ?
B00V B013 B011 107.7(2) . . ?
B00V B013 B012 60.16(18) . . ?
B00V B013 H013 121.5 . . ?
B00W B013 B00X 107.7(2) . . ?
B00W B013 B011 59.43(19) . . ?
B00W B013 H013 121.6 . . ?
B00X B013 B011 59.73(19) . . ?
B00X B013 H013 122.0 . . ?
B011 B013 H013 122.2 . . ?
B012 B013 B00W 108.6(2) . . ?
B012 B013 B00X 60.02(18) . . ?
B012 B013 B011 107.8(2) . . ?
B012 B013 H013 121.4 . . ?
C008 B014 B00Y 58.66(17) . . ?
C008 B014 H014 124.0 . . ?
C008 B014 B015 105.5(2) . . ?
C008 B014 B017 59.25(18) . . ?
C008 B014 B01A 105.7(2) . . ?
B00Y B014 H014 121.5 . . ?
B00Y B014 B015 60.22(19) . . ?
B00Y B014 B017 107.8(2) . . ?
B00Y B014 B01A 108.5(2) . . ?
B015 B014 H014 122.1 . . ?
B015 B014 B017 107.7(2) . . ?
B015 B014 B01A 60.37(19) . . ?
B017 B014 H014 121.9 . . ?
B017 B014 B01A 59.51(19) . . ?
B01A B014 H014 122.0 . . ?
B00Y B015 B00Z 59.73(19) . . ?
B00Y B015 H015 122.0 . . ?
B00Y B015 B01A 107.9(2) . . ?
B00Z B015 H015 121.7 . . ?
B00Z B015 B01A 108.3(2) . . ?
B014 B015 B00Y 59.88(18) . . ?
B014 B015 B00Z 107.8(2) . . ?
B014 B015 H015 121.8 . . ?
B014 B015 B018 108.0(2) . . ?
B014 B015 B01A 60.00(19) . . ?
B018 B015 B00Y 107.8(2) . . ?
B018 B015 B00Z 60.11(19) . . ?
B018 B015 H015 121.7 . . ?
B018 B015 B01A 60.18(19) . . ?
B01A B015 H015 121.5 . . ?
C00E B016 B00U 105.6(2) . . ?
C00E B016 B00W 58.76(18) . . ?
C00E B016 B010 59.36(17) . . ?
C00E B016 B011 105.2(2) . . ?
C00E B016 H016 124.0 . . ?
B00U B016 H016 122.2 . . ?
B00W B016 B00U 108.2(2) . . ?
B00W B016 B010 107.9(2) . . ?
B00W B016 H016 121.6 . . ?
B010 B016 B00U 59.49(18) . . ?
B010 B016 H016 121.7 . . ?
B011 B016 B00U 60.22(19) . . ?
B011 B016 B00W 59.87(19) . . ?
B011 B016 B010 107.6(2) . . ?
B011 B016 H016 122.4 . . ?
C003 B017 B00T 58.26(17) . . ?
C003 B017 B014 105.8(2) . . ?
C003 B017 H017 123.8 . . ?
C003 B017 B01A 105.4(2) . . ?
C008 B017 C003 59.01(17) . . ?
C008 B017 B00T 106.0(2) . . ?
C008 B017 B014 58.41(18) . . ?
C008 B017 H017 123.5 . . ?
C008 B017 B01A 105.7(2) . . ?
B00T B017 H017 122.0 . . ?
B014 B017 B00T 108.3(2) . . ?
B014 B017 H017 122.0 . . ?
B01A B017 B00T 60.29(19) . . ?
B01A B017 B014 60.36(19) . . ?
B01A B017 H017 122.5 . . ?
B00S B018 B00Z 59.92(19) . . ?
B00S B018 B015 108.1(2) . . ?
B00S B018 H018 121.6 . . ?
B00S B018 B01A 108.3(2) . . ?
B00T B018 B00S 60.34(18) . . ?
B00T B018 B00Z 108.4(2) . . ?
B00T B018 B015 108.4(2) . . ?
B00T B018 H018 121.4 . . ?
B00T B018 B01A 60.10(19) . . ?
B00Z B018 H018 121.6 . . ?
B00Z B018 B01A 108.2(2) . . ?
B015 B018 B00Z 60.07(19) . . ?
B015 B018 H018 121.6 . . ?
B015 B018 B01A 60.1(2) . . ?
B01A B018 H018 121.6 . . ?
C00A B019 B00U 105.5(2) . . ?
C00A B019 B00X 105.2(2) . . ?
C00A B019 B010 59.11(17) . . ?
C00A B019 B012 58.76(17) . . ?
C00A B019 H019 124.1 . . ?
B00U B019 H019 122.1 . . ?
B00X B019 B00U 60.18(19) . . ?
B00X B019 B012 59.95(18) . . ?
B00X B019 H019 122.4 . . ?
B010 B019 B00U 59.64(19) . . ?
B010 B019 B00X 107.6(2) . . ?
B010 B019 B012 107.8(2) . . ?
B010 B019 H019 121.8 . . ?
B012 B019 B00U 108.2(2) . . ?
B012 B019 H019 121.6 . . ?
B00T B01A B014 108.1(2) . . ?
B00T B01A B015 107.4(2) . . ?
B00T B01A B018 59.35(18) . . ?
B00T B01A H01A 121.8 . . ?
B014 B01A B015 59.63(19) . . ?
B014 B01A B018 107.3(2) . . ?
B014 B01A H01A 121.8 . . ?
B015 B01A B018 59.67(19) . . ?
B015 B01A H01A 122.2 . . ?
B017 B01A B00T 60.21(19) . . ?
B017 B01A B014 60.13(19) . . ?
B017 B01A B015 107.6(2) . . ?
B017 B01A B018 107.3(2) . . ?
B017 B01A H01A 121.8 . . ?
B018 B01A H01A 122.4 . . ?
C01C C01B H01B 121.0 . . ?
C01C C01B C01F 118.0(3) . . ?
C01F C01B H01B 121.0 . . ?
C00Q C01C H01C 120.5 . . ?
C01B C01C C00Q 119.0(4) . . ?
C01B C01C H01C 120.5 . . ?
C00P C01D H01D 120.4 . . ?
C01E C01D C00P 119.2(4) . . ?
C01E C01D H01D 120.4 . . ?
C01D C01E H01E 121.1 . . ?
C01D C01E C01G 117.9(4) . . ?
C01G C01E H01E 121.1 . . ?
N004 C01F C01B 124.3(4) . . ?
N004 C01F H01F 117.9 . . ?
C01B C01F H01F 117.9 . . ?
N001 C01G C01E 124.2(4) . . ?
N001 C01G H01G 117.9 . . ?
C01E C01G H01G 117.9 . . ?

loop_
_geom_bond_atom_site_label_1
_geom_bond_atom_site_label_2
_geom_bond_distance
_geom_bond_site_symmetry_2
_geom_bond_publ_flag
N001 C00B 1.329(4) . ?
N001 C01G 1.346(5) . ?
C002 H002 0.9500 . ?
C002 C006 1.321(4) . ?
C002 C00A 1.491(4) . ?
C003 C008 1.701(4) . ?
C003 C00B 1.516(4) . ?
C003 B00R 1.727(4) . ?
C003 B00S 1.698(4) . ?
C003 B00T 1.708(4) . ?
C003 B017 1.728(4) . ?
N004 C009 1.324(4) . ?
N004 C01F 1.341(4) . ?
C005 C006 1.467(4) . ?
C005 C00G 1.389(4) . ?
C005 C00I 1.399(4) . ?
C006 H006 0.9500 . ?
C007 C00D 1.463(4) . ?
C007 C00F 1.394(4) . ?
C007 C00L 1.401(4) . ?
C008 C00C 1.487(4) . ?
C008 B00R 1.727(4) . ?
C008 B00Y 1.708(4) . ?
C008 B014 1.710(4) . ?
C008 B017 1.725(4) . ?
C009 C00E 1.516(4) . ?
C009 C00Q 1.365(5) . ?
C00A C00E 1.701(4) . ?
C00A B00V 1.727(4) . ?
C00A B010 1.721(4) . ?
C00A B012 1.713(4) . ?
C00A B019 1.708(4) . ?
C00B C00P 1.372(4) . ?
C00C H00C 0.9500 . ?
C00C C00D 1.327(4) . ?
C00D H00D 0.9500 . ?
C00E B00V 1.726(4) . ?
C00E B00W 1.705(4) . ?
C00E B010 1.727(4) . ?
C00E B016 1.701(4) . ?
C00F H00F 0.9500 . ?
C00F C00K 1.389(4) . ?
C00G C00M 1.390(4) . ?
C00G H00G 0.96(3) . ?
C00H H00H 0.9500 . ?
C00H C00M 1.374(4) . ?
C00H C00O 1.388(5) . ?
C00I C00O 1.383(4) . ?
C00I H00I 1.03(4) . ?
C00J H00J 0.9500 . ?
C00J C00L 1.381(4) . ?
C00J C00N 1.388(5) . ?
C00K H00K 0.9500 . ?
C00K C00N 1.386(5) . ?
C00L H00L 0.9500 . ?
C00M H00M 0.9500 . ?
C00N H00N 0.9500 . ?
C00O H00O 0.9500 . ?
C00P H00P 0.9500 . ?
C00P C01D 1.382(5) . ?
C00Q H00Q 0.9500 . ?
C00Q C01C 1.388(5) . ?
B00R H00R 1.1200 . ?
B00R B00S 1.774(5) . ?
B00R B00Y 1.774(5) . ?
B00R B00Z 1.769(4) . ?
B00S H00S 1.1200 . ?
B00S B00T 1.781(5) . ?
B00S B00Z 1.778(5) . ?
B00S B018 1.776(5) . ?
B00T H00T 1.1200 . ?
B00T B017 1.780(4) . ?
B00T B018 1.767(4) . ?
B00T B01A 1.781(5) . ?
B00U H00U 1.1200 . ?
B00U B00X 1.786(5) . ?
B00U B010 1.770(5) . ?
B00U B011 1.782(5) . ?
B00U B016 1.785(5) . ?
B00U B019 1.782(5) . ?
B00V H00V 1.1200 . ?
B00V B00W 1.784(5) . ?
B00V B012 1.773(4) . ?
B00V B013 1.762(4) . ?
B00W H00W 1.1200 . ?
B00W B011 1.766(4) . ?
B00W B013 1.774(5) . ?
B00W B016 1.772(5) . ?
B00X H00X 1.1200 . ?
B00X B011 1.778(5) . ?
B00X B012 1.779(4) . ?
B00X B013 1.783(4) . ?
B00X B019 1.780(5) . ?
B00Y H00Y 1.1200 . ?
B00Y B00Z 1.775(5) . ?
B00Y B014 1.775(5) . ?
B00Y B015 1.781(5) . ?
B00Z H00Z 1.1200 . ?
B00Z B015 1.784(5) . ?
B00Z B018 1.785(5) . ?
B010 H010 1.1200 . ?
B010 B016 1.783(5) . ?
B010 B019 1.778(5) . ?
B011 H011 1.1200 . ?
B011 B013 1.789(5) . ?
B011 B016 1.767(5) . ?
B012 H012 1.1200 . ?
B012 B013 1.775(5) . ?
B012 B019 1.781(5) . ?
B013 H013 1.1200 . ?
B014 H014 1.1200 . ?
B014 B015 1.775(5) . ?
B014 B017 1.778(5) . ?
B014 B01A 1.782(5) . ?
B015 H015 1.1200 . ?
B015 B018 1.780(5) . ?
B015 B01A 1.789(5) . ?
B016 H016 1.1200 . ?
B017 H017 1.1200 . ?
B017 B01A 1.767(5) . ?
B018 H018 1.1200 . ?
B018 B01A 1.789(4) . ?
B019 H019 1.1200 . ?
B01A H01A 1.1200 . ?
C01B H01B 0.9500 . ?
C01B C01C 1.355(6) . ?
C01B C01F 1.366(6) . ?
C01C H01C 0.9500 . ?
C01D H01D 0.9500 . ?
C01D C01E 1.372(6) . ?
C01E H01E 0.9500 . ?
C01E C01G 1.373(6) . ?
C01F H01F 0.9500 . ?
C01G H01G 0.9500 . ?

loop_
_geom_torsion_atom_site_label_1
_geom_torsion_atom_site_label_2
_geom_torsion_atom_site_label_3
_geom_torsion_atom_site_label_4
_geom_torsion
_geom_torsion_site_symmetry_1
_geom_torsion_site_symmetry_2
_geom_torsion_site_symmetry_3
_geom_torsion_site_symmetry_4
_geom_torsion_publ_flag
N001 C00B C00P C01D -1.2(5) . . . . ?
C002 C00A C00E C009 -1.1(3) . . . . ?
C002 C00A C00E B00V 105.8(3) . . . . ?
C002 C00A C00E B00W 145.0(2) . . . . ?
C002 C00A C00E B010 -108.6(3) . . . . ?
C002 C00A C00E B016 -147.5(2) . . . . ?
C002 C00A B00V C00E -108.2(3) . . . . ?
C002 C00A B00V B00W -144.1(2) . . . . ?
C002 C00A B00V B012 113.8(3) . . . . ?
C002 C00A B00V B013 153.3(2) . . . . ?
C002 C00A B010 C00E 107.3(3) . . . . ?
C002 C00A B010 B00U -154.2(2) . . . . ?
C002 C00A B010 B016 143.0(2) . . . . ?
C002 C00A B010 B019 -114.9(3) . . . . ?
C002 C00A B012 B00V -104.7(3) . . . . ?
C002 C00A B012 B00X 153.4(2) . . . . ?
C002 C00A B012 B013 -144.0(2) . . . . ?
C002 C00A B012 B019 113.9(3) . . . . ?
C002 C00A B019 B00U 146.2(3) . . . . ?
C002 C00A B019 B00X -151.2(3) . . . . ?
C002 C00A B019 B010 107.2(3) . . . . ?
C002 C00A B019 B012 -111.7(3) . . . . ?
C003 C008 C00C C00D 97.4(3) . . . . ?
C003 C008 B00R B00S -35.8(2) . . . . ?
C003 C008 B00R B00Y -137.9(2) . . . . ?
C003 C008 B00R B00Z -98.6(2) . . . . ?
C003 C008 B00Y B00R 38.4(2) . . . . ?
C003 C008 B00Y B00Z -0.9(3) . . . . ?
C003 C008 B00Y B014 -103.0(2) . . . . ?
C003 C008 B00Y B015 -63.7(3) . . . . ?
C003 C008 B014 B00Y 102.7(2) . . . . ?
C003 C008 B014 B015 63.2(3) . . . . ?
C003 C008 B014 B017 -38.4(2) . . . . ?
C003 C008 B014 B01A 0.3(3) . . . . ?
C003 C008 B017 B00T 35.9(2) . . . . ?
C003 C008 B017 B014 137.9(2) . . . . ?
C003 C008 B017 B01A 98.8(2) . . . . ?
C003 C00B C00P C01D -177.2(3) . . . . ?
C003 B00R B00S B00T -34.3(2) . . . . ?
C003 B00R B00S B00Z -135.0(2) . . . . ?
C003 B00R B00S B018 -97.3(2) . . . . ?
C003 B00R B00Y C008 -36.67(19) . . . . ?
C003 B00R B00Y B00Z 98.5(2) . . . . ?
C003 B00R B00Y B014 -2.5(3) . . . . ?
C003 B00R B00Y B015 60.9(3) . . . . ?
C003 B00R B00Z B00S 38.4(2) . . . . ?
C003 B00R B00Z B00Y -99.8(2) . . . . ?
C003 B00R B00Z B015 -62.3(3) . . . . ?
C003 B00R B00Z B018 0.9(3) . . . . ?
C003 B00S B00T B017 -34.5(2) . . . . ?
C003 B00S B00T B018 -135.2(2) . . . . ?
C003 B00S B00T B01A -97.4(2) . . . . ?
C003 B00S B00Z B00R -39.3(2) . . . . ?
C003 B00S B00Z B00Y -1.9(3) . . . . ?
C003 B00S B00Z B015 61.6(3) . . . . ?
C003 B00S B00Z B018 98.6(2) . . . . ?
C003 B00S B018 B00T 38.6(2) . . . . ?
C003 B00S B018 B00Z -99.8(2) . . . . ?
C003 B00S B018 B015 -62.6(3) . . . . ?
C003 B00S B018 B01A 1.1(3) . . . . ?
C003 B00T B017 C008 -36.2(2) . . . . ?
C003 B00T B017 B014 -97.6(2) . . . . ?
C003 B00T B017 B01A -135.5(2) . . . . ?
C003 B00T B018 B00S -38.4(2) . . . . ?
C003 B00T B018 B00Z -1.2(3) . . . . ?
C003 B00T B018 B015 62.5(3) . . . . ?
C003 B00T B018 B01A 99.7(2) . . . . ?
C003 B00T B01A B014 1.0(3) . . . . ?
C003 B00T B01A B015 -61.9(3) . . . . ?
C003 B00T B01A B017 38.8(2) . . . . ?
C003 B00T B01A B018 -98.7(2) . . . . ?
C003 B017 B01A B00T -38.2(2) . . . . ?
C003 B017 B01A B014 99.7(2) . . . . ?
C003 B017 B01A B015 62.2(3) . . . . ?
C003 B017 B01A B018 -0.7(3) . . . . ?
N004 C009 C00E C00A 82.2(3) . . . . ?
N004 C009 C00E B00V 13.3(4) . . . . ?
N004 C009 C00E B00W -59.8(4) . . . . ?
N004 C009 C00E B010 151.1(3) . . . . ?
N004 C009 C00E B016 -135.5(3) . . . . ?
N004 C009 C00Q C01C -1.3(6) . . . . ?
C005 C00G C00M C00H 1.5(5) . . . . ?
C005 C00I C00O C00H -0.4(5) . . . . ?
C006 C002 C00A C00E 95.9(3) . . . . ?
C006 C002 C00A B00V 164.5(3) . . . . ?
C006 C002 C00A B010 26.3(4) . . . . ?
C006 C002 C00A B012 -123.8(3) . . . . ?
C006 C002 C00A B019 -47.6(4) . . . . ?
C006 C005 C00G C00M 178.5(3) . . . . ?
C006 C005 C00I C00O -179.1(3) . . . . ?
C007 C00F C00K C00N -0.2(5) . . . . ?
C008 C003 C00B N001 89.1(3) . . . . ?
C008 C003 C00B C00P -94.6(3) . . . . ?
C008 C003 B00R B00S 138.4(2) . . . . ?
C008 C003 B00R B00Y 36.39(19) . . . . ?
C008 C003 B00R B00Z 99.0(2) . . . . ?
C008 C003 B00S B00R -38.0(2) . . . . ?
C008 C003 B00S B00T 103.2(2) . . . . ?
C008 C003 B00S B00Z 1.3(3) . . . . ?
C008 C003 B00S B018 64.1(3) . . . . ?
C008 C003 B00T B00S -103.2(2) . . . . ?
C008 C003 B00T B017 37.9(2) . . . . ?
C008 C003 B00T B018 -63.9(3) . . . . ?
C008 C003 B00T B01A -0.9(3) . . . . ?
C008 C003 B017 B00T -138.5(2) . . . . ?
C008 C003 B017 B014 -36.40(19) . . . . ?
C008 C003 B017 B01A -99.3(2) . . . . ?
C008 C00C C00D C007 176.7(3) . . . . ?
C008 B00R B00S C003 36.2(2) . . . . ?
C008 B00R B00S B00T 1.9(3) . . . . ?
C008 B00R B00S B00Z -98.8(2) . . . . ?
C008 B00R B00S B018 -61.1(3) . . . . ?
C008 B00R B00Y B00Z 135.2(2) . . . . ?
C008 B00R B00Y B014 34.2(2) . . . . ?
C008 B00R B00Y B015 97.5(2) . . . . ?
C008 B00R B00Z B00S 99.7(2) . . . . ?
C008 B00R B00Z B00Y -38.5(2) . . . . ?
C008 B00R B00Z B015 -0.9(3) . . . . ?
C008 B00R B00Z B018 62.3(3) . . . . ?
C008 B00Y B00Z B00R 39.1(2) . . . . ?
C008 B00Y B00Z B00S 1.7(3) . . . . ?
C008 B00Y B00Z B015 -98.9(2) . . . . ?
C008 B00Y B00Z B018 -61.5(3) . . . . ?
C008 B00Y B014 B015 135.1(2) . . . . ?
C008 B00Y B014 B017 34.5(2) . . . . ?
C008 B00Y B014 B01A 97.5(3) . . . . ?
C008 B00Y B015 B00Z 99.7(2) . . . . ?
C008 B00Y B015 B014 -38.7(2) . . . . ?
C008 B00Y B015 B018 62.1(3) . . . . ?
C008 B00Y B015 B01A -1.4(3) . . . . ?
C008 B014 B015 B00Y 38.7(2) . . . . ?
C008 B014 B015 B00Z 1.7(3) . . . . ?
C008 B014 B015 B018 -61.8(3) . . . . ?
C008 B014 B015 B01A -99.5(3) . . . . ?
C008 B014 B017 C003 36.66(19) . . . . ?
C008 B014 B017 B00T 97.8(2) . . . . ?
C008 B014 B017 B01A 135.7(2) . . . . ?
C008 B014 B01A B00T -0.8(3) . . . . ?
C008 B014 B01A B015 99.1(2) . . . . ?
C008 B014 B01A B017 -38.6(2) . . . . ?
C008 B014 B01A B018 61.8(3) . . . . ?
C008 B017 B01A B00T -99.7(2) . . . . ?
C008 B017 B01A B014 38.2(2) . . . . ?
C008 B017 B01A B015 0.7(3) . . . . ?
C008 B017 B01A B018 -62.2(3) . . . . ?
C009 N004 C01F C01B -0.2(7) . . . . ?
C009 C00E B00V C00A 107.8(3) . . . . ?
C009 C00E B00V B00W -113.9(3) . . . . ?
C009 C00E B00V B012 144.2(2) . . . . ?
C009 C00E B00V B013 -153.0(2) . . . . ?
C009 C00E B00W B00V 106.1(3) . . . . ?
C009 C00E B00W B011 -151.9(3) . . . . ?
C009 C00E B00W B013 144.9(2) . . . . ?
C009 C00E B00W B016 -112.5(3) . . . . ?
C009 C00E B010 C00A -107.5(3) . . . . ?
C009 C00E B010 B00U 153.2(2) . . . . ?
C009 C00E B010 B016 114.0(3) . . . . ?
C009 C00E B010 B019 -144.0(2) . . . . ?
C009 C00E B016 B00U -145.7(3) . . . . ?
C009 C00E B016 B00W 112.2(3) . . . . ?
C009 C00E B016 B010 -106.7(3) . . . . ?
C009 C00E B016 B011 151.6(3) . . . . ?
C009 C00Q C01C C01B -0.5(7) . . . . ?
C00A C002 C006 C005 179.7(3) . . . . ?
C00A C00E B00V B00W 138.3(2) . . . . ?
C00A C00E B00V B012 36.4(2) . . . . ?
C00A C00E B00V B013 99.2(2) . . . . ?
C00A C00E B00W B00V -38.2(2) . . . . ?
C00A C00E B00W B011 63.8(3) . . . . ?
C00A C00E B00W B013 0.6(3) . . . . ?
C00A C00E B00W B016 103.2(2) . . . . ?
C00A C00E B010 B00U -99.3(2) . . . . ?
C00A C00E B010 B016 -138.5(2) . . . . ?
C00A C00E B010 B019 -36.5(2) . . . . ?
C00A C00E B016 B00U -1.1(3) . . . . ?
C00A C00E B016 B00W -103.2(2) . . . . ?
C00A C00E B016 B010 37.9(2) . . . . ?
C00A C00E B016 B011 -63.8(3) . . . . ?
C00A B00V B00W C00E 36.36(19) . . . . ?
C00A B00V B00W B011 -60.9(3) . . . . ?
C00A B00V B00W B013 -99.0(2) . . . . ?
C00A B00V B00W B016 2.4(3) . . . . ?
C00A B00V B012 B00X 97.3(2) . . . . ?
C00A B00V B012 B013 135.0(2) . . . . ?
C00A B00V B012 B019 34.0(2) . . . . ?
C00A B00V B013 B00W 99.5(2) . . . . ?
C00A B00V B013 B00X -1.1(3) . . . . ?
C00A B00V B013 B011 62.0(3) . . . . ?
C00A B00V B013 B012 -38.7(2) . . . . ?
C00A B010 B016 C00E -36.2(2) . . . . ?
C00A B010 B016 B00U 99.1(2) . . . . ?
C00A B010 B016 B00W -1.8(3) . . . . ?
C00A B010 B016 B011 61.4(3) . . . . ?
C00A B010 B019 B00U -135.3(2) . . . . ?
C00A B010 B019 B00X -97.5(2) . . . . ?
C00A B010 B019 B012 -34.3(2) . . . . ?
C00A B012 B013 B00V 39.1(2) . . . . ?
C00A B012 B013 B00W 1.4(3) . . . . ?
C00A B012 B013 B00X -98.7(2) . . . . ?
C00A B012 B013 B011 -61.5(3) . . . . ?
C00A B012 B019 B00U 97.5(2) . . . . ?
C00A B012 B019 B00X 134.8(2) . . . . ?
C00A B012 B019 B010 34.4(2) . . . . ?
C00B N001 C01G C01E 0.7(6) . . . . ?
C00B C003 C008 C00C -2.6(4) . . . . ?
C00B C003 C008 B00R -107.4(3) . . . . ?
C00B C003 C008 B00Y -146.5(2) . . . . ?
C00B C003 C008 B014 146.3(2) . . . . ?
C00B C003 C008 B017 107.1(3) . . . . ?
C00B C003 B00R C008 109.4(2) . . . . ?
C00B C003 B00R B00S -112.1(3) . . . . ?
C00B C003 B00R B00Y 145.8(2) . . . . ?
C00B C003 B00R B00Z -151.6(2) . . . . ?
C00B C003 B00S B00R 107.6(3) . . . . ?
C00B C003 B00S B00T -111.2(3) . . . . ?
C00B C003 B00S B00Z 146.9(3) . . . . ?
C00B C003 B00S B018 -150.3(3) . . . . ?
C00B C003 B00T B00S 111.5(3) . . . . ?
C00B C003 B00T B017 -107.4(3) . . . . ?
C00B C003 B00T B018 150.7(2) . . . . ?
C00B C003 B00T B01A -146.2(2) . . . . ?
C00B C003 B017 C008 -109.5(3) . . . . ?
C00B C003 B017 B00T 112.0(3) . . . . ?
C00B C003 B017 B014 -145.9(2) . . . . ?
C00B C003 B017 B01A 151.2(2) . . . . ?
C00B C00P C01D C01E 1.0(6) . . . . ?
C00C C008 B00R C003 -109.4(3) . . . . ?
C00C C008 B00R B00S -145.2(2) . . . . ?
C00C C008 B00R B00Y 112.7(3) . . . . ?
C00C C008 B00R B00Z 152.0(2) . . . . ?
C00C C008 B00Y B00R -104.6(3) . . . . ?
C00C C008 B00Y B00Z -143.9(3) . . . . ?
C00C C008 B00Y B014 114.1(3) . . . . ?
C00C C008 B00Y B015 153.4(3) . . . . ?
C00C C008 B014 B00Y -110.2(3) . . . . ?
C00C C008 B014 B015 -149.7(3) . . . . ?
C00C C008 B014 B017 108.7(3) . . . . ?
C00C C008 B014 B01A 147.4(3) . . . . ?
C00C C008 B017 C003 107.7(3) . . . . ?
C00C C008 B017 B00T 143.6(3) . . . . ?
C00C C008 B017 B014 -114.4(3) . . . . ?
C00C C008 B017 B01A -153.4(3) . . . . ?
C00D C007 C00F C00K 179.2(3) . . . . ?
C00D C007 C00L C00J -179.2(3) . . . . ?
C00E C009 C00Q C01C -178.4(3) . . . . ?
C00E C00A B00V B00W -35.95(19) . . . . ?
C00E C00A B00V B012 -138.1(2) . . . . ?
C00E C00A B00V B013 -98.5(2) . . . . ?
C00E C00A B010 B00U 98.6(2) . . . . ?
C00E C00A B010 B016 35.7(2) . . . . ?
C00E C00A B010 B019 137.9(2) . . . . ?
C00E C00A B012 B00V 38.2(2) . . . . ?
C00E C00A B012 B00X -63.7(3) . . . . ?
C00E C00A B012 B013 -1.0(3) . . . . ?
C00E C00A B012 B019 -103.2(2) . . . . ?
C00E C00A B019 B00U 0.5(3) . . . . ?
C00E C00A B019 B00X 63.1(3) . . . . ?
C00E C00A B019 B010 -38.5(2) . . . . ?
C00E C00A B019 B012 102.6(2) . . . . ?
C00E B00V B00W B011 -97.3(2) . . . . ?
C00E B00V B00W B013 -135.4(2) . . . . ?
C00E B00V B00W B016 -34.0(2) . . . . ?
C00E B00V B012 C00A -36.6(2) . . . . ?
C00E B00V B012 B00X 60.7(3) . . . . ?
C00E B00V B012 B013 98.4(2) . . . . ?
C00E B00V B012 B019 -2.6(3) . . . . ?
C00E B00V B013 B00W 38.1(2) . . . . ?
C00E B00V B013 B00X -62.4(3) . . . . ?
C00E B00V B013 B011 0.6(3) . . . . ?
C00E B00V B013 B012 -100.1(2) . . . . ?
C00E B00W B011 B00U 1.2(3) . . . . ?
C00E B00W B011 B00X -62.6(3) . . . . ?
C00E B00W B011 B013 -99.5(2) . . . . ?
C00E B00W B011 B016 38.7(2) . . . . ?
C00E B00W B013 B00V -38.8(2) . . . . ?
C00E B00W B013 B00X 62.3(3) . . . . ?
C00E B00W B013 B011 98.9(2) . . . . ?
C00E B00W B013 B012 -1.2(3) . . . . ?
C00E B00W B016 B00U -97.5(2) . . . . ?
C00E B00W B016 B010 -34.6(2) . . . . ?
C00E B00W B016 B011 -134.9(2) . . . . ?
C00E B010 B016 B00U 135.3(2) . . . . ?
C00E B010 B016 B00W 34.4(2) . . . . ?
C00E B010 B016 B011 97.6(2) . . . . ?
C00E B010 B019 C00A 36.8(2) . . . . ?
C00E B010 B019 B00U -98.6(2) . . . . ?
C00E B010 B019 B00X -60.8(3) . . . . ?
C00E B010 B019 B012 2.5(3) . . . . ?
C00F C007 C00D C00C -171.5(3) . . . . ?
C00F C007 C00L C00J -0.1(5) . . . . ?
C00F C00K C00N C00J 0.2(5) . . . . ?
C00G C005 C006 C002 -163.6(3) . . . . ?
C00G C005 C00I C00O 1.3(5) . . . . ?
C00I C005 C006 C002 16.9(5) . . . . ?
C00I C005 C00G C00M -1.9(5) . . . . ?
C00L C007 C00D C00C 7.5(5) . . . . ?
C00L C007 C00F C00K 0.1(5) . . . . ?
C00L C00J C00N C00K -0.2(5) . . . . ?
C00M C00H C00O C00I 0.0(5) . . . . ?
C00N C00J C00L C007 0.1(5) . . . . ?
C00O C00H C00M C00G -0.5(5) . . . . ?
C00P C01D C01E C01G 0.0(6) . . . . ?
C00Q C009 C00E C00A -100.5(3) . . . . ?
C00Q C009 C00E B00V -169.4(3) . . . . ?
C00Q C009 C00E B00W 117.5(4) . . . . ?
C00Q C009 C00E B010 -31.6(4) . . . . ?
C00Q C009 C00E B016 41.8(4) . . . . ?
B00R C003 C008 C00C 104.8(3) . . . . ?
B00R C003 C008 B00Y -39.1(2) . . . . ?
B00R C003 C008 B014 -106.2(2) . . . . ?
B00R C003 C008 B017 -145.4(2) . . . . ?
B00R C003 C00B N001 19.2(4) . . . . ?
B00R C003 C00B C00P -164.5(3) . . . . ?
B00R C003 B00S B00T 141.2(2) . . . . ?
B00R C003 B00S B00Z 39.4(2) . . . . ?
B00R C003 B00S B018 102.2(3) . . . . ?
B00R C003 B00T B00S -37.4(2) . . . . ?
B00R C003 B00T B017 103.8(2) . . . . ?
B00R C003 B00T B018 1.9(3) . . . . ?
B00R C003 B00T B01A 64.9(3) . . . . ?
B00R C003 B017 C008 32.3(2) . . . . ?
B00R C003 B017 B00T -106.2(2) . . . . ?
B00R C003 B017 B014 -4.1(3) . . . . ?
B00R C003 B017 B01A -67.1(3) . . . . ?
B00R C008 C00C C00D 166.0(3) . . . . ?
B00R C008 B00Y B00Z -39.3(2) . . . . ?
B00R C008 B00Y B014 -141.3(2) . . . . ?
B00R C008 B00Y B015 -102.0(3) . . . . ?
B00R C008 B014 B00Y 37.0(2) . . . . ?
B00R C008 B014 B015 -2.4(3) . . . . ?
B00R C008 B014 B017 -104.1(2) . . . . ?
B00R C008 B014 B01A -65.4(3) . . . . ?
B00R C008 B017 C003 -32.3(2) . . . . ?
B00R C008 B017 B00T 3.6(3) . . . . ?
B00R C008 B017 B014 105.6(2) . . . . ?
B00R C008 B017 B01A 66.5(3) . . . . ?
B00R B00S B00T C003 34.7(2) . . . . ?
B00R B00S B00T B017 0.2(3) . . . . ?
B00R B00S B00T B018 -100.5(3) . . . . ?
B00R B00S B00T B01A -62.7(3) . . . . ?
B00R B00S B00Z B00Y 37.4(2) . . . . ?
B00R B00S B00Z B015 100.9(2) . . . . ?
B00R B00S B00Z B018 137.9(2) . . . . ?
B00R B00S B018 B00T 101.0(2) . . . . ?
B00R B00S B018 B00Z -37.5(2) . . . . ?
B00R B00S B018 B015 -0.2(3) . . . . ?
B00R B00S B018 B01A 63.4(3) . . . . ?
B00R B00Y B00Z B00S -37.4(2) . . . . ?
B00R B00Y B00Z B015 -138.0(2) . . . . ?
B00R B00Y B00Z B018 -100.6(2) . . . . ?
B00R B00Y B014 C008 -34.5(2) . . . . ?
B00R B00Y B014 B015 100.6(3) . . . . ?
B00R B00Y B014 B017 0.0(3) . . . . ?
B00R B00Y B014 B01A 63.0(3) . . . . ?
B00R B00Y B015 B00Z 37.4(2) . . . . ?
B00R B00Y B015 B014 -101.0(2) . . . . ?
B00R B00Y B015 B018 -0.1(3) . . . . ?
B00R B00Y B015 B01A -63.7(3) . . . . ?
B00R B00Z B015 B00Y -37.6(2) . . . . ?
B00R B00Z B015 B014 -0.5(3) . . . . ?
B00R B00Z B015 B018 100.4(2) . . . . ?
B00R B00Z B015 B01A 63.0(3) . . . . ?
B00R B00Z B018 B00S 37.5(2) . . . . ?
B00R B00Z B018 B00T 0.1(3) . . . . ?
B00R B00Z B018 B015 -100.9(2) . . . . ?
B00R B00Z B018 B01A -63.5(3) . . . . ?
B00S C003 C008 C00C 143.7(3) . . . . ?
B00S C003 C008 B00R 38.8(2) . . . . ?
B00S C003 C008 B00Y -0.3(3) . . . . ?
B00S C003 C008 B014 -67.4(3) . . . . ?
B00S C003 C008 B017 -106.6(2) . . . . ?
B00S C003 C00B N001 -53.6(4) . . . . ?
B00S C003 C00B C00P 122.7(3) . . . . ?
B00S C003 B00R C008 -138.4(2) . . . . ?
B00S C003 B00R B00Y -102.0(2) . . . . ?
B00S C003 B00R B00Z -39.4(2) . . . . ?
B00S C003 B00T B017 141.1(2) . . . . ?
B00S C003 B00T B018 39.3(2) . . . . ?
B00S C003 B00T B01A 102.3(2) . . . . ?
B00S C003 B017 C008 100.8(2) . . . . ?
B00S C003 B017 B00T -37.7(2) . . . . ?
B00S C003 B017 B014 64.4(3) . . . . ?
B00S C003 B017 B01A 1.5(3) . . . . ?
B00S B00R B00Y C008 -97.6(2) . . . . ?
B00S B00R B00Y B00Z 37.6(2) . . . . ?
B00S B00R B00Y B014 -63.4(3) . . . . ?
B00S B00R B00Y B015 0.0(3) . . . . ?
B00S B00R B00Z B00Y -138.2(2) . . . . ?
B00S B00R B00Z B015 -100.6(3) . . . . ?
B00S B00R B00Z B018 -37.4(2) . . . . ?
B00S B00T B017 C003 34.0(2) . . . . ?
B00S B00T B017 C008 -2.2(3) . . . . ?
B00S B00T B017 B014 -63.6(3) . . . . ?
B00S B00T B017 B01A -101.5(3) . . . . ?
B00S B00T B018 B00Z 37.2(2) . . . . ?
B00S B00T B018 B015 100.9(3) . . . . ?
B00S B00T B018 B01A 138.1(2) . . . . ?
B00S B00T B01A B014 62.2(3) . . . . ?
B00S B00T B01A B015 -0.8(3) . . . . ?
B00S B00T B01A B017 99.9(2) . . . . ?
B00S B00T B01A B018 -37.6(2) . . . . ?
B00S B00Z B015 B00Y -101.0(2) . . . . ?
B00S B00Z B015 B014 -63.9(3) . . . . ?
B00S B00Z B015 B018 37.0(2) . . . . ?
B00S B00Z B015 B01A -0.4(3) . . . . ?
B00S B00Z B018 B00T -37.4(2) . . . . ?
B00S B00Z B018 B015 -138.5(2) . . . . ?
B00S B00Z B018 B01A -101.0(2) . . . . ?
B00S B018 B01A B00T 37.7(2) . . . . ?
B00S B018 B01A B014 -63.5(3) . . . . ?
B00S B018 B01A B015 -100.8(3) . . . . ?
B00S B018 B01A B017 -0.2(3) . . . . ?
B00T C003 C008 C00C -148.5(2) . . . . ?
B00T C003 C008 B00R 106.7(2) . . . . ?
B00T C003 C008 B00Y 67.5(3) . . . . ?
B00T C003 C008 B014 0.4(3) . . . . ?
B00T C003 C008 B017 -38.8(2) . . . . ?
B00T C003 C00B N001 -128.5(3) . . . . ?
B00T C003 C00B C00P 47.8(4) . . . . ?
B00T C003 B00R C008 -100.8(2) . . . . ?
B00T C003 B00R B00S 37.6(2) . . . . ?
B00T C003 B00R B00Y -64.4(3) . . . . ?
B00T C003 B00R B00Z -1.8(3) . . . . ?
B00T C003 B00S B00R -141.2(2) . . . . ?
B00T C003 B00S B00Z -101.8(3) . . . . ?
B00T C003 B00S B018 -39.0(2) . . . . ?
B00T C003 B017 C008 138.5(2) . . . . ?
B00T C003 B017 B014 102.1(2) . . . . ?
B00T C003 B017 B01A 39.2(2) . . . . ?
B00T B00S B00Z B00R -100.9(2) . . . . ?
B00T B00S B00Z B00Y -63.5(3) . . . . ?
B00T B00S B00Z B015 0.0(3) . . . . ?
B00T B00S B00Z B018 37.0(2) . . . . ?
B00T B00S B018 B00Z -138.5(2) . . . . ?
B00T B00S B018 B015 -101.2(2) . . . . ?
B00T B00S B018 B01A -37.6(2) . . . . ?
B00T B017 B01A B014 137.9(2) . . . . ?
B00T B017 B01A B015 100.4(2) . . . . ?
B00T B017 B01A B018 37.5(2) . . . . ?
B00T B018 B01A B014 -101.2(3) . . . . ?
B00T B018 B01A B015 -138.5(2) . . . . ?
B00T B018 B01A B017 -37.9(2) . . . . ?
B00U B00X B011 B00W 101.4(3) . . . . ?
B00U B00X B011 B013 138.2(2) . . . . ?
B00U B00X B011 B016 37.6(2) . . . . ?
B00U B00X B012 C00A -1.5(3) . . . . ?
B00U B00X B012 B00V -63.6(3) . . . . ?
B00U B00X B012 B013 -101.0(3) . . . . ?
B00U B00X B012 B019 37.3(2) . . . . ?
B00U B00X B013 B00V 63.0(3) . . . . ?
B00U B00X B013 B00W -1.0(3) . . . . ?
B00U B00X B013 B011 -37.4(2) . . . . ?
B00U B00X B013 B012 100.8(3) . . . . ?
B00U B00X B019 C00A -99.4(2) . . . . ?
B00U B00X B019 B010 -37.6(2) . . . . ?
B00U B00X B019 B012 -138.3(2) . . . . ?
B00U B010 B016 C00E -135.3(2) . . . . ?
B00U B010 B016 B00W -100.9(3) . . . . ?
B00U B010 B016 B011 -37.7(2) . . . . ?
B00U B010 B019 C00A 135.3(2) . . . . ?
B00U B010 B019 B00X 37.8(2) . . . . ?
B00U B010 B019 B012 101.1(3) . . . . ?
B00U B011 B013 B00V -63.3(3) . . . . ?
B00U B011 B013 B00W -101.3(3) . . . . ?
B00U B011 B013 B00X 37.5(2) . . . . ?
B00U B011 B013 B012 0.2(3) . . . . ?
B00U B011 B016 C00E 99.5(2) . . . . ?
B00U B011 B016 B00W 138.3(2) . . . . ?
B00U B011 B016 B010 37.4(2) . . . . ?
B00V C00A C00E C009 -107.0(3) . . . . ?
B00V C00A C00E B00W 39.2(2) . . . . ?
B00V C00A C00E B010 145.6(2) . . . . ?
B00V C00A C00E B016 106.6(2) . . . . ?
B00V C00A B010 C00E -32.2(2) . . . . ?
B00V C00A B010 B00U 66.4(3) . . . . ?
B00V C00A B010 B016 3.5(3) . . . . ?
B00V C00A B010 B019 105.7(2) . . . . ?
B00V C00A B012 B00X -101.9(2) . . . . ?
B00V C00A B012 B013 -39.2(2) . . . . ?
B00V C00A B012 B019 -141.4(2) . . . . ?
B00V C00A B019 B00U -65.2(3) . . . . ?
B00V C00A B019 B00X -2.5(3) . . . . ?
B00V C00A B019 B010 -104.2(3) . . . . ?
B00V C00A B019 B012 37.0(2) . . . . ?
B00V C00E B00W B011 102.0(2) . . . . ?
B00V C00E B00W B013 38.8(2) . . . . ?
B00V C00E B00W B016 141.4(2) . . . . ?
B00V C00E B010 C00A 32.1(2) . . . . ?
B00V C00E B010 B00U -67.1(3) . . . . ?
B00V C00E B010 B016 -106.4(3) . . . . ?
B00V C00E B010 B019 -4.3(3) . . . . ?
B00V C00E B016 B00U 64.8(3) . . . . ?
B00V C00E B016 B00W -37.3(2) . . . . ?
B00V C00E B016 B010 103.8(2) . . . . ?
B00V C00E B016 B011 2.1(3) . . . . ?
B00V B00W B011 B00U 63.2(3) . . . . ?
B00V B00W B011 B00X -0.6(3) . . . . ?
B00V B00W B011 B013 -37.5(2) . . . . ?
B00V B00W B011 B016 100.7(2) . . . . ?
B00V B00W B013 B00X 101.1(3) . . . . ?
B00V B00W B013 B011 137.7(2) . . . . ?
B00V B00W B013 B012 37.5(2) . . . . ?
B00V B00W B016 C00E 34.3(2) . . . . ?
B00V B00W B016 B00U -63.3(3) . . . . ?
B00V B00W B016 B010 -0.3(3) . . . . ?
B00V B00W B016 B011 -100.6(3) . . . . ?
B00V B012 B013 B00W -37.7(2) . . . . ?
B00V B012 B013 B00X -137.8(2) . . . . ?
B00V B012 B013 B011 -100.6(2) . . . . ?
B00V B012 B019 C00A -34.4(2) . . . . ?
B00V B012 B019 B00U 63.1(3) . . . . ?
B00V B012 B019 B00X 100.5(3) . . . . ?
B00V B012 B019 B010 0.1(3) . . . . ?
B00W C00E B00V C00A -138.3(2) . . . . ?
B00W C00E B00V B012 -101.9(2) . . . . ?
B00W C00E B00V B013 -39.1(2) . . . . ?
B00W C00E B010 C00A 100.9(2) . . . . ?
B00W C00E B010 B00U 1.7(3) . . . . ?
B00W C00E B010 B016 -37.6(2) . . . . ?
B00W C00E B010 B019 64.5(3) . . . . ?
B00W C00E B016 B00U 102.1(3) . . . . ?
B00W C00E B016 B010 141.1(2) . . . . ?
B00W C00E B016 B011 39.4(2) . . . . ?
B00W B00V B012 C00A -97.6(2) . . . . ?
B00W B00V B012 B00X -0.3(3) . . . . ?
B00W B00V B012 B013 37.4(2) . . . . ?
B00W B00V B012 B019 -63.6(3) . . . . ?
B00W B00V B013 B00X -100.6(3) . . . . ?
B00W B00V B013 B011 -37.5(2) . . . . ?
B00W B00V B013 B012 -138.3(2) . . . . ?
B00W B011 B013 B00V 38.0(2) . . . . ?
B00W B011 B013 B00X 138.9(3) . . . . ?
B00W B011 B013 B012 101.5(2) . . . . ?
B00W B011 B016 C00E -38.9(2) . . . . ?
B00W B011 B016 B00U -138.3(2) . . . . ?
B00W B011 B016 B010 -101.0(2) . . . . ?
B00X B00U B010 C00A 0.7(3) . . . . ?
B00X B00U B010 C00E 62.2(3) . . . . ?
B00X B00U B010 B016 100.4(2) . . . . ?
B00X B00U B010 B019 -37.7(2) . . . . ?
B00X B00U B011 B00W -100.8(3) . . . . ?
B00X B00U B011 B013 -37.4(2) . . . . ?
B00X B00U B011 B016 -138.3(2) . . . . ?
B00X B00U B016 C00E -61.8(3) . . . . ?
B00X B00U B016 B00W -0.2(3) . . . . ?
B00X B00U B016 B010 -100.7(2) . . . . ?
B00X B00U B016 B011 37.0(2) . . . . ?
B00X B00U B019 C00A 98.9(2) . . . . ?
B00X B00U B019 B010 137.6(2) . . . . ?
B00X B00U B019 B012 37.3(2) . . . . ?
B00X B011 B013 B00V -100.8(3) . . . . ?
B00X B011 B013 B00W -138.9(3) . . . . ?
B00X B011 B013 B012 -37.3(2) . . . . ?
B00X B011 B016 C00E 62.0(3) . . . . ?
B00X B011 B016 B00U -37.5(2) . . . . ?
B00X B011 B016 B00W 100.8(3) . . . . ?
B00X B011 B016 B010 -0.1(3) . . . . ?
B00X B012 B013 B00V 137.8(2) . . . . ?
B00X B012 B013 B00W 100.1(3) . . . . ?
B00X B012 B013 B011 37.2(2) . . . . ?
B00X B012 B019 C00A -134.8(2) . . . . ?
B00X B012 B019 B00U -37.4(2) . . . . ?
B00X B012 B019 B010 -100.4(3) . . . . ?
B00Y C008 C00C C00D -122.6(3) . . . . ?
B00Y C008 B00R C003 137.9(2) . . . . ?
B00Y C008 B00R B00S 102.1(2) . . . . ?
B00Y C008 B00R B00Z 39.3(2) . . . . ?
B00Y C008 B014 B015 -39.5(2) . . . . ?
B00Y C008 B014 B017 -141.1(2) . . . . ?
B00Y C008 B014 B01A -102.4(2) . . . . ?
B00Y C008 B017 C003 -100.5(2) . . . . ?
B00Y C008 B017 B00T -64.6(3) . . . . ?
B00Y C008 B017 B014 37.4(2) . . . . ?
B00Y C008 B017 B01A -1.7(3) . . . . ?
B00Y B00R B00S C003 97.5(2) . . . . ?
B00Y B00R B00S B00T 63.2(3) . . . . ?
B00Y B00R B00S B00Z -37.5(2) . . . . ?
B00Y B00R B00S B018 0.2(3) . . . . ?
B00Y B00R B00Z B00S 138.2(2) . . . . ?
B00Y B00R B00Z B015 37.6(2) . . . . ?
B00Y B00R B00Z B018 100.7(2) . . . . ?
B00Y B00Z B015 B014 37.1(2) . . . . ?
B00Y B00Z B015 B018 138.0(2) . . . . ?
B00Y B00Z B015 B01A 100.5(2) . . . . ?
B00Y B00Z B018 B00S 100.9(2) . . . . ?
B00Y B00Z B018 B00T 63.6(3) . . . . ?
B00Y B00Z B018 B015 -37.5(2) . . . . ?
B00Y B00Z B018 B01A -0.1(3) . . . . ?
B00Y B014 B015 B00Z -37.0(2) . . . . ?
B00Y B014 B015 B018 -100.5(3) . . . . ?
B00Y B014 B015 B01A -138.3(3) . . . . ?
B00Y B014 B017 C003 2.4(3) . . . . ?
B00Y B014 B017 C008 -34.3(2) . . . . ?
B00Y B014 B017 B00T 63.6(3) . . . . ?
B00Y B014 B017 B01A 101.4(3) . . . . ?
B00Y B014 B01A B00T -62.4(3) . . . . ?
B00Y B014 B01A B015 37.5(2) . . . . ?
B00Y B014 B01A B017 -100.2(2) . . . . ?
B00Y B014 B01A B018 0.2(3) . . . . ?
B00Y B015 B018 B00S 0.2(3) . . . . ?
B00Y B015 B018 B00T -63.7(3) . . . . ?
B00Y B015 B018 B00Z 37.4(2) . . . . ?
B00Y B015 B018 B01A -100.9(2) . . . . ?
B00Y B015 B01A B00T 63.9(3) . . . . ?
B00Y B015 B01A B014 -37.2(2) . . . . ?
B00Y B015 B01A B017 0.5(3) . . . . ?
B00Y B015 B01A B018 100.6(3) . . . . ?
B00Z B00R B00S C003 135.0(2) . . . . ?
B00Z B00R B00S B00T 100.7(3) . . . . ?
B00Z B00R B00S B018 37.7(2) . . . . ?
B00Z B00R B00Y C008 -135.2(2) . . . . ?
B00Z B00R B00Y B014 -101.0(3) . . . . ?
B00Z B00R B00Y B015 -37.6(2) . . . . ?
B00Z B00S B00T C003 97.9(2) . . . . ?
B00Z B00S B00T B017 63.4(3) . . . . ?
B00Z B00S B00T B018 -37.3(2) . . . . ?
B00Z B00S B00T B01A 0.5(3) . . . . ?
B00Z B00S B018 B00T 138.5(2) . . . . ?
B00Z B00S B018 B015 37.2(2) . . . . ?
B00Z B00S B018 B01A 100.9(3) . . . . ?
B00Z B00Y B014 C008 -97.7(2) . . . . ?
B00Z B00Y B014 B015 37.3(2) . . . . ?
B00Z B00Y B014 B017 -63.2(3) . . . . ?
B00Z B00Y B014 B01A -0.3(3) . . . . ?
B00Z B00Y B015 B014 -138.4(3) . . . . ?
B00Z B00Y B015 B018 -37.5(2) . . . . ?
B00Z B00Y B015 B01A -101.1(3) . . . . ?
B00Z B015 B018 B00S -37.1(2) . . . . ?
B00Z B015 B018 B00T -101.0(3) . . . . ?
B00Z B015 B018 B01A -138.3(2) . . . . ?
B00Z B015 B01A B00T 0.7(3) . . . . ?
B00Z B015 B01A B014 -100.4(3) . . . . ?
B00Z B015 B01A B017 -62.7(3) . . . . ?
B00Z B015 B01A B018 37.4(2) . . . . ?
B00Z B018 B01A B00T 101.1(3) . . . . ?
B00Z B018 B01A B014 -0.1(3) . . . . ?
B00Z B018 B01A B015 -37.4(2) . . . . ?
B00Z B018 B01A B017 63.2(3) . . . . ?
B010 C00A C00E C009 107.5(3) . . . . ?
B010 C00A C00E B00V -145.6(2) . . . . ?
B010 C00A C00E B00W -106.4(2) . . . . ?
B010 C00A C00E B016 -38.9(2) . . . . ?
B010 C00A B00V C00E 32.2(2) . . . . ?
B010 C00A B00V B00W -3.7(3) . . . . ?
B010 C00A B00V B012 -105.8(2) . . . . ?
B010 C00A B00V B013 -66.3(3) . . . . ?
B010 C00A B012 B00V 103.9(2) . . . . ?
B010 C00A B012 B00X 2.1(3) . . . . ?
B010 C00A B012 B013 64.7(3) . . . . ?
B010 C00A B012 B019 -37.4(2) . . . . ?
B010 C00A B019 B00U 39.0(2) . . . . ?
B010 C00A B019 B00X 101.6(2) . . . . ?
B010 C00A B019 B012 141.1(2) . . . . ?
B010 C00E B00V C00A -32.0(2) . . . . ?
B010 C00E B00V B00W 106.2(2) . . . . ?
B010 C00E B00V B012 4.4(3) . . . . ?
B010 C00E B00V B013 67.1(3) . . . . ?
B010 C00E B00W B00V -103.8(2) . . . . ?
B010 C00E B00W B011 -1.8(3) . . . . ?
B010 C00E B00W B013 -65.0(3) . . . . ?
B010 C00E B00W B016 37.6(2) . . . . ?
B010 C00E B016 B00U -39.0(2) . . . . ?
B010 C00E B016 B00W -141.1(2) . . . . ?
B010 C00E B016 B011 -101.7(2) . . . . ?
B010 B00U B00X B011 -100.3(2) . . . . ?
B010 B00U B00X B012 0.5(3) . . . . ?
B010 B00U B00X B013 -62.8(3) . . . . ?
B010 B00U B00X B019 37.8(2) . . . . ?
B010 B00U B011 B00W -0.2(3) . . . . ?
B010 B00U B011 B00X 100.6(2) . . . . ?
B010 B00U B011 B013 63.2(3) . . . . ?
B010 B00U B011 B016 -37.7(2) . . . . ?
B010 B00U B016 C00E 38.9(2) . . . . ?
B010 B00U B016 B00W 100.6(2) . . . . ?
B010 B00U B016 B011 137.8(2) . . . . ?
B010 B00U B019 C00A -38.8(2) . . . . ?
B010 B00U B019 B00X -137.6(2) . . . . ?
B010 B00U B019 B012 -100.4(2) . . . . ?
B011 B00U B00X B012 100.8(2) . . . . ?
B011 B00U B00X B013 37.6(2) . . . . ?
B011 B00U B00X B019 138.1(2) . . . . ?
B011 B00U B010 C00A -62.3(3) . . . . ?
B011 B00U B010 C00E -0.8(3) . . . . ?
B011 B00U B010 B016 37.3(2) . . . . ?
B011 B00U B010 B019 -100.7(3) . . . . ?
B011 B00U B016 C00E -98.9(2) . . . . ?
B011 B00U B016 B00W -37.2(2) . . . . ?
B011 B00U B016 B010 -137.8(2) . . . . ?
B011 B00U B019 C00A 61.6(3) . . . . ?
B011 B00U B019 B00X -37.3(2) . . . . ?
B011 B00U B019 B010 100.4(2) . . . . ?
B011 B00U B019 B012 0.0(3) . . . . ?
B011 B00W B013 B00V -137.7(2) . . . . ?
B011 B00W B013 B00X -36.6(2) . . . . ?
B011 B00W B013 B012 -100.1(2) . . . . ?
B011 B00W B016 C00E 134.9(2) . . . . ?
B011 B00W B016 B00U 37.4(2) . . . . ?
B011 B00W B016 B010 100.3(3) . . . . ?
B011 B00X B012 C00A 62.0(3) . . . . ?
B011 B00X B012 B00V -0.1(3) . . . . ?
B011 B00X B012 B013 -37.5(2) . . . . ?
B011 B00X B012 B019 100.7(3) . . . . ?
B011 B00X B013 B00V 100.5(3) . . . . ?
B011 B00X B013 B00W 36.5(2) . . . . ?
B011 B00X B013 B012 138.2(2) . . . . ?
B011 B00X B019 C00A -62.0(3) . . . . ?
B011 B00X B019 B00U 37.4(2) . . . . ?
B011 B00X B019 B010 -0.2(3) . . . . ?
B011 B00X B019 B012 -100.9(2) . . . . ?
B012 C00A C00E C009 -145.9(2) . . . . ?
B012 C00A C00E B00V -38.9(2) . . . . ?
B012 C00A C00E B00W 0.3(3) . . . . ?
B012 C00A C00E B010 106.7(2) . . . . ?
B012 C00A C00E B016 67.7(3) . . . . ?
B012 C00A B00V C00E 138.1(2) . . . . ?
B012 C00A B00V B00W 102.1(2) . . . . ?
B012 C00A B00V B013 39.5(2) . . . . ?
B012 C00A B010 C00E -100.3(2) . . . . ?
B012 C00A B010 B00U -1.8(3) . . . . ?
B012 C00A B010 B016 -64.6(3) . . . . ?
B012 C00A B010 B019 37.5(2) . . . . ?
B012 C00A B019 B00U -102.1(3) . . . . ?
B012 C00A B019 B00X -39.5(2) . . . . ?
B012 C00A B019 B010 -141.1(2) . . . . ?
B012 B00V B00W C00E 97.9(2) . . . . ?
B012 B00V B00W B011 0.6(3) . . . . ?
B012 B00V B00W B013 -37.5(2) . . . . ?
B012 B00V B00W B016 63.9(3) . . . . ?
B012 B00V B013 B00W 138.3(2) . . . . ?
B012 B00V B013 B00X 37.7(2) . . . . ?
B012 B00V B013 B011 100.8(2) . . . . ?
B012 B00X B011 B00U -100.9(2) . . . . ?
B012 B00X B011 B00W 0.5(3) . . . . ?
B012 B00X B011 B013 37.3(2) . . . . ?
B012 B00X B011 B016 -63.3(3) . . . . ?
B012 B00X B013 B00V -37.7(2) . . . . ?
B012 B00X B013 B00W -101.7(3) . . . . ?
B012 B00X B013 B011 -138.2(2) . . . . ?
B012 B00X B019 C00A 38.9(2) . . . . ?
B012 B00X B019 B00U 138.3(2) . . . . ?
B012 B00X B019 B010 100.8(2) . . . . ?
B013 B00V B00W C00E 135.4(2) . . . . ?
B013 B00V B00W B011 38.1(2) . . . . ?
B013 B00V B00W B016 101.4(2) . . . . ?
B013 B00V B012 C00A -135.0(2) . . . . ?
B013 B00V B012 B00X -37.7(2) . . . . ?
B013 B00V B012 B019 -101.0(3) . . . . ?
B013 B00W B011 B00U 100.7(3) . . . . ?
B013 B00W B011 B00X 36.9(2) . . . . ?
B013 B00W B011 B016 138.2(3) . . . . ?
B013 B00W B016 C00E 97.1(2) . . . . ?
B013 B00W B016 B00U -0.4(3) . . . . ?
B013 B00W B016 B010 62.5(3) . . . . ?
B013 B00W B016 B011 -37.8(2) . . . . ?
B013 B00X B011 B00U -138.2(2) . . . . ?
B013 B00X B011 B00W -36.8(2) . . . . ?
B013 B00X B011 B016 -100.6(2) . . . . ?
B013 B00X B012 C00A 99.5(2) . . . . ?
B013 B00X B012 B00V 37.4(2) . . . . ?
B013 B00X B012 B019 138.2(2) . . . . ?
B013 B00X B019 C00A 1.7(3) . . . . ?
B013 B00X B019 B00U 101.1(3) . . . . ?
B013 B00X B019 B010 63.6(3) . . . . ?
B013 B00X B019 B012 -37.2(2) . . . . ?
B013 B011 B016 C00E -1.5(3) . . . . ?
B013 B011 B016 B00U -101.0(3) . . . . ?
B013 B011 B016 B00W 37.3(2) . . . . ?
B013 B011 B016 B010 -63.6(3) . . . . ?
B013 B012 B019 C00A -97.4(2) . . . . ?
B013 B012 B019 B00U 0.1(3) . . . . ?
B013 B012 B019 B00X 37.5(2) . . . . ?
B013 B012 B019 B010 -62.9(3) . . . . ?
B014 C008 C00C C00D -47.3(4) . . . . ?
B014 C008 B00R C003 100.7(2) . . . . ?
B014 C008 B00R B00S 64.9(3) . . . . ?
B014 C008 B00R B00Y -37.2(2) . . . . ?
B014 C008 B00R B00Z 2.1(3) . . . . ?
B014 C008 B00Y B00R 141.3(2) . . . . ?
B014 C008 B00Y B00Z 102.1(3) . . . . ?
B014 C008 B00Y B015 39.3(2) . . . . ?
B014 C008 B017 C003 -137.9(2) . . . . ?
B014 C008 B017 B00T -102.0(2) . . . . ?
B014 C008 B017 B01A -39.1(2) . . . . ?
B014 B00Y B00Z B00R 100.8(3) . . . . ?
B014 B00Y B00Z B00S 63.4(3) . . . . ?
B014 B00Y B00Z B015 -37.2(2) . . . . ?
B014 B00Y B00Z B018 0.2(3) . . . . ?
B014 B00Y B015 B00Z 138.4(3) . . . . ?
B014 B00Y B015 B018 100.9(3) . . . . ?
B014 B00Y B015 B01A 37.3(2) . . . . ?
B014 B015 B018 B00S 63.5(3) . . . . ?
B014 B015 B018 B00T -0.4(3) . . . . ?
B014 B015 B018 B00Z 100.6(2) . . . . ?
B014 B015 B018 B01A -37.7(2) . . . . ?
B014 B015 B01A B00T 101.2(2) . . . . ?
B014 B015 B01A B017 37.7(2) . . . . ?
B014 B015 B01A B018 137.8(3) . . . . ?
B014 B017 B01A B00T -137.9(2) . . . . ?
B014 B017 B01A B015 -37.5(2) . . . . ?
B014 B017 B01A B018 -100.4(3) . . . . ?
B015 B00Y B00Z B00R 138.0(2) . . . . ?
B015 B00Y B00Z B00S 100.6(3) . . . . ?
B015 B00Y B00Z B018 37.4(2) . . . . ?
B015 B00Y B014 C008 -135.1(2) . . . . ?
B015 B00Y B014 B017 -100.6(3) . . . . ?
B015 B00Y B014 B01A -37.6(2) . . . . ?
B015 B00Z B018 B00S 138.5(2) . . . . ?
B015 B00Z B018 B00T 101.1(2) . . . . ?
B015 B00Z B018 B01A 37.4(2) . . . . ?
B015 B014 B017 C003 -61.2(3) . . . . ?
B015 B014 B017 C008 -97.8(2) . . . . ?
B015 B014 B017 B00T 0.0(3) . . . . ?
B015 B014 B017 B01A 37.9(2) . . . . ?
B015 B014 B01A B00T -99.9(2) . . . . ?
B015 B014 B01A B017 -137.7(2) . . . . ?
B015 B014 B01A B018 -37.3(2) . . . . ?
B015 B018 B01A B00T 138.5(2) . . . . ?
B015 B018 B01A B014 37.3(2) . . . . ?
B015 B018 B01A B017 100.6(3) . . . . ?
B016 C00E B00V C00A -100.9(2) . . . . ?
B016 C00E B00V B00W 37.3(2) . . . . ?
B016 C00E B00V B012 -64.5(3) . . . . ?
B016 C00E B00V B013 -1.7(3) . . . . ?
B016 C00E B00W B00V -141.4(2) . . . . ?
B016 C00E B00W B011 -39.4(2) . . . . ?
B016 C00E B00W B013 -102.6(2) . . . . ?
B016 C00E B010 C00A 138.5(2) . . . . ?
B016 C00E B010 B00U 39.3(2) . . . . ?
B016 C00E B010 B019 102.1(2) . . . . ?
B016 B00U B00X B011 -36.9(2) . . . . ?
B016 B00U B00X B012 64.0(3) . . . . ?
B016 B00U B00X B013 0.7(3) . . . . ?
B016 B00U B00X B019 101.3(2) . . . . ?
B016 B00U B010 C00A -99.7(2) . . . . ?
B016 B00U B010 C00E -38.1(2) . . . . ?
B016 B00U B010 B019 -138.1(2) . . . . ?
B016 B00U B011 B00W 37.5(2) . . . . ?
B016 B00U B011 B00X 138.3(2) . . . . ?
B016 B00U B011 B013 100.9(2) . . . . ?
B016 B00U B019 C00A -1.1(3) . . . . ?
B016 B00U B019 B00X -100.0(2) . . . . ?
B016 B00U B019 B010 37.6(2) . . . . ?
B016 B00U B019 B012 -62.7(3) . . . . ?
B016 B00W B011 B00U -37.5(2) . . . . ?
B016 B00W B011 B00X -101.4(3) . . . . ?
B016 B00W B011 B013 -138.2(3) . . . . ?
B016 B00W B013 B00V -100.2(2) . . . . ?
B016 B00W B013 B00X 0.8(3) . . . . ?
B016 B00W B013 B011 37.5(2) . . . . ?
B016 B00W B013 B012 -62.7(3) . . . . ?
B016 B010 B019 C00A 97.6(2) . . . . ?
B016 B010 B019 B00U -37.7(2) . . . . ?
B016 B010 B019 B00X 0.1(3) . . . . ?
B016 B010 B019 B012 63.3(3) . . . . ?
B016 B011 B013 B00V 0.6(3) . . . . ?
B016 B011 B013 B00W -37.5(2) . . . . ?
B016 B011 B013 B00X 101.4(3) . . . . ?
B016 B011 B013 B012 64.1(3) . . . . ?
B017 C003 C008 C00C -109.7(3) . . . . ?
B017 C003 C008 B00R 145.4(2) . . . . ?
B017 C003 C008 B00Y 106.3(2) . . . . ?
B017 C003 C008 B014 39.2(2) . . . . ?
B017 C003 C00B N001 158.9(3) . . . . ?
B017 C003 C00B C00P -24.8(4) . . . . ?
B017 C003 B00R C008 -32.2(2) . . . . ?
B017 C003 B00R B00S 106.2(2) . . . . ?
B017 C003 B00R B00Y 4.2(3) . . . . ?
B017 C003 B00R B00Z 66.8(3) . . . . ?
B017 C003 B00S B00R -103.8(3) . . . . ?
B017 C003 B00S B00T 37.4(2) . . . . ?
B017 C003 B00S B00Z -64.4(3) . . . . ?
B017 C003 B00S B018 -1.6(3) . . . . ?
B017 C003 B00T B00S -141.1(2) . . . . ?
B017 C003 B00T B018 -101.9(3) . . . . ?
B017 C003 B00T B01A -38.9(2) . . . . ?
B017 C008 C00C C00D 27.1(4) . . . . ?
B017 C008 B00R C003 32.3(2) . . . . ?
B017 C008 B00R B00S -3.5(3) . . . . ?
B017 C008 B00R B00Y -105.6(3) . . . . ?
B017 C008 B00R B00Z -66.2(3) . . . . ?
B017 C008 B00Y B00R 104.0(2) . . . . ?
B017 C008 B00Y B00Z 64.7(3) . . . . ?
B017 C008 B00Y B014 -37.3(2) . . . . ?
B017 C008 B00Y B015 2.0(3) . . . . ?
B017 C008 B014 B00Y 141.1(2) . . . . ?
B017 C008 B014 B015 101.6(3) . . . . ?
B017 C008 B014 B01A 38.7(2) . . . . ?
B017 B00T B018 B00S -100.4(2) . . . . ?
B017 B00T B018 B00Z -63.2(3) . . . . ?
B017 B00T B018 B015 0.4(3) . . . . ?
B017 B00T B018 B01A 37.7(2) . . . . ?
B017 B00T B01A B014 -37.7(2) . . . . ?
B017 B00T B01A B015 -100.7(2) . . . . ?
B017 B00T B01A B018 -137.5(2) . . . . ?
B017 B014 B015 B00Y 100.8(2) . . . . ?
B017 B014 B015 B00Z 63.8(3) . . . . ?
B017 B014 B015 B018 0.3(3) . . . . ?
B017 B014 B015 B01A -37.5(2) . . . . ?
B017 B014 B01A B00T 37.8(2) . . . . ?
B017 B014 B01A B015 137.7(2) . . . . ?
B017 B014 B01A B018 100.4(3) . . . . ?
B018 B00S B00T C003 135.2(2) . . . . ?
B018 B00S B00T B017 100.7(3) . . . . ?
B018 B00S B00T B01A 37.8(2) . . . . ?
B018 B00S B00Z B00R -137.9(2) . . . . ?
B018 B00S B00Z B00Y -100.5(2) . . . . ?
B018 B00S B00Z B015 -37.0(2) . . . . ?
B018 B00T B017 C003 97.3(2) . . . . ?
B018 B00T B017 C008 61.1(3) . . . . ?
B018 B00T B017 B014 -0.3(3) . . . . ?
B018 B00T B017 B01A -38.2(2) . . . . ?
B018 B00T B01A B014 99.7(3) . . . . ?
B018 B00T B01A B015 36.8(2) . . . . ?
B018 B00T B01A B017 137.5(2) . . . . ?
B018 B00Z B015 B00Y -138.0(2) . . . . ?
B018 B00Z B015 B014 -100.9(3) . . . . ?
B018 B00Z B015 B01A -37.4(2) . . . . ?
B018 B015 B01A B00T -36.7(2) . . . . ?
B018 B015 B01A B014 -137.8(3) . . . . ?
B018 B015 B01A B017 -100.1(3) . . . . ?
B019 C00A C00E C009 146.8(2) . . . . ?
B019 C00A C00E B00V -106.2(2) . . . . ?
B019 C00A C00E B00W -67.1(3) . . . . ?
B019 C00A C00E B010 39.4(2) . . . . ?
B019 C00A C00E B016 0.4(3) . . . . ?
B019 C00A B00V C00E 100.8(2) . . . . ?
B019 C00A B00V B00W 64.9(3) . . . . ?
B019 C00A B00V B012 -37.2(2) . . . . ?
B019 C00A B00V B013 2.3(3) . . . . ?
B019 C00A B010 C00E -137.9(2) . . . . ?
B019 C00A B010 B00U -39.3(2) . . . . ?
B019 C00A B010 B016 -102.2(2) . . . . ?
B019 C00A B012 B00V 141.4(2) . . . . ?
B019 C00A B012 B00X 39.5(2) . . . . ?
B019 C00A B012 B013 102.1(2) . . . . ?
B019 B00U B00X B011 -138.1(2) . . . . ?
B019 B00U B00X B012 -37.3(2) . . . . ?
B019 B00U B00X B013 -100.6(2) . . . . ?
B019 B00U B010 C00A 38.4(2) . . . . ?
B019 B00U B010 C00E 99.9(2) . . . . ?
B019 B00U B010 B016 138.1(2) . . . . ?
B019 B00U B011 B00W -63.6(3) . . . . ?
B019 B00U B011 B00X 37.3(2) . . . . ?
B019 B00U B011 B013 -0.1(3) . . . . ?
B019 B00U B011 B016 -101.0(2) . . . . ?
B019 B00U B016 C00E 1.4(3) . . . . ?
B019 B00U B016 B00W 63.0(3) . . . . ?
B019 B00U B016 B010 -37.6(2) . . . . ?
B019 B00U B016 B011 100.2(3) . . . . ?
B019 B00X B011 B00U -37.4(2) . . . . ?
B019 B00X B011 B00W 64.0(3) . . . . ?
B019 B00X B011 B013 100.8(2) . . . . ?
B019 B00X B011 B016 0.2(3) . . . . ?
B019 B00X B012 C00A -38.8(2) . . . . ?
B019 B00X B012 B00V -100.8(2) . . . . ?
B019 B00X B012 B013 -138.2(2) . . . . ?
B019 B00X B013 B00V -0.4(3) . . . . ?
B019 B00X B013 B00W -64.4(3) . . . . ?
B019 B00X B013 B011 -100.9(3) . . . . ?
B019 B00X B013 B012 37.3(2) . . . . ?
B019 B010 B016 C00E -97.6(2) . . . . ?
B019 B010 B016 B00U 37.7(2) . . . . ?
B019 B010 B016 B00W -63.2(3) . . . . ?
B019 B010 B016 B011 0.0(3) . . . . ?
B019 B012 B013 B00V 100.5(2) . . . . ?
B019 B012 B013 B00W 62.7(3) . . . . ?
B019 B012 B013 B00X -37.4(2) . . . . ?
B019 B012 B013 B011 -0.2(3) . . . . ?
B01A B00T B017 C003 135.5(2) . . . . ?
B01A B00T B017 C008 99.3(2) . . . . ?
B01A B00T B017 B014 37.9(2) . . . . ?
B01A B00T B018 B00S -138.1(2) . . . . ?
B01A B00T B018 B00Z -100.9(3) . . . . ?
B01A B00T B018 B015 -37.3(2) . . . . ?
B01A B014 B015 B00Y 138.3(3) . . . . ?
B01A B014 B015 B00Z 101.2(3) . . . . ?
B01A B014 B015 B018 37.7(2) . . . . ?
B01A B014 B017 C003 -99.0(2) . . . . ?
B01A B014 B017 C008 -135.7(2) . . . . ?
B01A B014 B017 B00T -37.9(2) . . . . ?
B01A B015 B018 B00S 101.1(2) . . . . ?
B01A B015 B018 B00T 37.2(2) . . . . ?
B01A B015 B018 B00Z 138.3(2) . . . . ?
C01C C01B C01F N004 -1.5(8) . . . . ?
C01D C01E C01G N001 -0.9(7) . . . . ?
C01F N004 C009 C00E 178.8(4) . . . . ?
C01F N004 C009 C00Q 1.6(6) . . . . ?
C01F C01B C01C C00Q 1.7(7) . . . . ?
C01G N001 C00B C003 176.6(3) . . . . ?
C01G N001 C00B C00P 0.4(5) . . . . ?
